data_4133292
loop_
_publ_author_name
'Mart\'inez-Mart\'inez, Antonio J'
'Tegner, Bengt E.'
'McKay, Alasdair I.'
'Bukvic, Alexander J.'
'Rees, Nicholas H.'
'Tizzard, Graham J.'
'Coles, Simon J.'
'Warren, Mark R.'
'Macgregor, Stuart A.'
'Weller, Andrew S.'

_publ_section_title
;
 Modulation of \s-Alkane Interactions in
 [Rh(L<sub>2</sub>)(alkane)]<sup>+</sup> Solid-State Molecular
 Organometallic (SMOM) Systems by Variation of the Chelating Phosphine and
 Alkane: Access to \h<sup>2</sup>,\h<sup>2</sup>-\s-Alkane Rh(I),
 \h<sup>1</sup>-\s-Alkane Rh(III) Complexes, and Alkane Encapsulation.
;
_journal_issue 44
_journal_name_full 'Journal of the American Chemical Society'
_journal_page_first 14958
_journal_page_last 14970
_journal_paper_doi 10.1021/jacs.8b09364
_journal_volume 140
_journal_year 2018
_chemical_formula_moiety 'C34 H60 P2 Rh, C32 H12 B F24'
_chemical_formula_sum 'C66 H72 B F24 P2 Rh'
_chemical_formula_weight 1496.89
_space_group_crystal_system triclinic
_space_group_IT_number 2
_space_group_name_Hall '-P 1'
_space_group_name_H-M_alt 'P -1'
_atom_sites_solution_hydrogens geom
_atom_sites_solution_primary dual
_audit_creation_date 2018-08-29
_audit_creation_method
;
Olex2 1.2
(compiled 2018.05.29 svn.r3508 for OlexSys, GUI svn.r5506)
;
_cell_angle_alpha 86.8530(10)
_cell_angle_beta 84.5920(10)
_cell_angle_gamma 89.2080(10)
_cell_formula_units_Z 4
_cell_length_a 12.87690(10)
_cell_length_b 20.1050(2)
_cell_length_c 25.9848(3)
_cell_measurement_reflns_used 61192
_cell_measurement_temperature 150.01(11)
_cell_measurement_theta_max 76.0550
_cell_measurement_theta_min 3.4310
_cell_volume 6686.91(12)
_computing_cell_refinement 'CrysAlisPro 1.171.38.43b (Rigaku OD, 2015)'
_computing_data_collection 'CrysAlisPro 1.171.38.43b (Rigaku OD, 2015)'
_computing_data_reduction 'CrysAlisPro 1.171.38.43b (Rigaku OD, 2015)'
_computing_molecular_graphics 'Olex2 (Dolomanov et al., 2009)'
_computing_publication_material 'Olex2 (Dolomanov et al., 2009)'
_computing_structure_refinement 'ShelXL (Sheldrick, 2015)'
_computing_structure_solution 'ShelXT (Sheldrick, 2015)'
_diffrn_ambient_environment N~2~
_diffrn_ambient_temperature 150.01(11)
_diffrn_detector 'CCD plate'
_diffrn_detector_area_resol_mean 10.4102
_diffrn_detector_type Atlas
_diffrn_measured_fraction_theta_full 1.000
_diffrn_measured_fraction_theta_max 0.988
_diffrn_measurement_details
;
List of Runs (angles in degrees, time in seconds):

  # Type    Start    End  Width  t~exp~   \w     \q     \k     \f   Frames
--------------------------------------------------------------------------
  1  \w     20.00 106.00   1.00    1.00    --   42.66  38.00  30.00   86
  2  \w     70.00 128.00   1.00    1.00    --   42.66-178.00 150.00   58
  3  \w      7.00  79.00   1.00    1.00    --   42.66 -99.00 -60.00   72
  4  \w    -68.00  27.00   1.00    1.00    --  -42.66  57.00-120.00   95
  5  \w   -113.00 -19.00   1.00    1.00    --  -42.66 -57.00  90.00   94
  6  \w     41.00  67.00   1.00    4.00    --  111.00 -30.00 -90.00   26
  7  \w     67.00  93.00   1.00    4.00    --  111.00 -61.00 -90.00   26
  8  \w     96.00 122.00   1.00    4.00    --  111.00 -61.00 -90.00   26
  9  \w     95.00 121.00   1.00    4.00    --  111.00-125.00 -30.00   26
 10  \w    106.00 142.00   1.00    4.00    --  111.00 -77.00  60.00   36
 11  \w     95.00 121.00   1.00    4.00    --  111.00-125.00  90.00   26
 12  \w     64.00  90.00   1.00    4.00    --  111.00 -95.00   0.00   26
 13  \w     58.00  84.00   1.00    4.00    --  111.00 -77.00  60.00   26
 14  \w     69.00  96.00   1.00    4.00    --  111.00 -45.00  90.00   27
 15  \w     57.00 107.00   1.00    4.00    --  111.00 -95.00  60.00   50
 16  \w     59.00 101.00   1.00    4.00    --  111.00 -95.00 -60.00   42
 17  \w     68.00  95.00   1.00    4.00    --  111.00 -95.00-120.00   27
 18  \w     62.00  91.00   1.00    4.00    --  111.00-125.00-120.00   29
 19  \w     71.00  97.00   1.00    4.00    --  111.00 -95.00-180.00   26
 20  \w     54.00 121.00   1.00    4.00    --  111.00-125.00-180.00   67
 21  \w     49.00  88.00   1.00    4.00    --  111.00 -95.00 -90.00   39
 22  \w     45.00  71.00   1.00    4.00    --  111.00 -45.00-180.00   26
 23  \w     36.00  91.00   1.00    4.00    --  111.00 -30.00-150.00   55
 24  \w     42.00  96.00   1.00    4.00    --  111.00 -45.00-120.00   54
 25  \w    142.00 168.00   1.00    4.00    --  111.00  15.00-180.00   26
 26  \w     87.00 176.00   1.00    4.00    --  111.00  45.00  30.00   89
 27  \w    104.00 178.00   1.00    4.00    --  111.00  45.00 120.00   74
 28  \w    107.00 178.00   1.00    4.00    --  111.00  45.00  90.00   71
 29  \w    108.00 169.00   1.00    4.00    --  111.00  45.00  60.00   61
 30  \w     95.00 176.00   1.00    4.00    --  111.00 125.00 150.00   81
 31  \w     87.00 168.00   1.00    4.00    --  111.00  45.00 150.00   81
 32  \w     46.00 121.00   1.00    4.00    --  111.00-125.00  30.00   75
 33  \w     30.00  78.00   1.00    4.00    --  111.00 -95.00 120.00   48
 34  \w     36.00  89.00   1.00    4.00    --  111.00 -30.00 120.00   53
 35  \w     40.00  98.00   1.00    4.00    --  111.00 -45.00   0.00   58
 36  \w     39.00 121.00   1.00    4.00    --  111.00-125.00 -90.00   82
 37  \w     37.00  62.00   1.00    4.00    --  111.00 -95.00-120.00   25
 38  \w    -79.00 -53.00   1.00    1.00    --  -42.66  95.00-155.00   26
 39  \w     -3.00  22.00   1.00    1.00    --   34.00  92.00 140.66   25
 40  \w      0.00  25.00   1.00    1.00    --   38.00  94.00  -9.23   25
 41  \w    -43.00 -16.00   1.00    1.00    --  -42.66 -57.00 -60.00   27
 42  \w   -112.00 -52.00   1.00    1.00    --  -42.66 -57.00 -60.00   60
 43  \w   -115.00 -24.00   1.00    1.00    --  -42.66 -38.00-180.00   91
 44  \w     12.00 120.00   1.00    1.00    --   42.66  19.00 -60.00  108
 45  \w     17.00  42.00   1.00    1.00    --   50.00  82.00-140.73   25
 46  \w     18.00  45.00   1.00    1.00    --   50.00  81.00  78.16   27
 47  \w     17.00  42.00   1.00    1.00    --   50.00  82.00 153.92   25
 48  \w     22.00  47.00   1.00    1.00    --   54.00  78.00  24.07   25
 49  \w     22.00  47.00   1.00    1.00    --   54.00  78.00 -47.23   25
 50  \w     22.00  48.00   1.00    1.00    --   54.00  78.00-156.80   26
 51  \w     22.00  47.00   1.00    1.00    --   54.00  78.00   7.18   25
 52  \w     22.00  47.00   1.00    1.00    --   54.00  78.00 -82.43   25
 53  \w     35.00  61.00   1.00    1.00    --   66.00  76.00-100.76   26
 54  \w     35.00  60.00   1.00    1.00    --   66.00  77.00  51.58   25
 55  \w     35.00  61.00   1.00    1.00    --   66.00  76.00 137.54   26
 56  \w     39.00  65.00   1.00    1.00    --   70.00  75.00   7.42   26
 57  \w     39.00  65.00   1.00    1.00    --   70.00  77.00  99.39   26
 58  \w     39.00  65.00   1.00    1.00    --   70.00  77.00 155.11   26
 59  \w     43.00  69.00   1.00    1.00    --   74.00  77.00 -39.18   26
 60  \w     43.00  68.00   1.00    1.00    --   74.00  76.00 -55.75   25
 61  \w     43.00  69.00   1.00    1.00    --   74.00  76.00-177.13   26
 62  \w     44.00  69.00   1.00    1.00    --   74.00  75.00-139.25   25
 63  \w     43.00  69.00   1.00    1.00    --   74.00  77.00 -85.05   26
 64  \w    115.00 141.00   1.00    4.00    --   78.00  72.00-148.57   26
 65  \w     47.00  73.00   1.00    4.00    --   78.00  76.00  23.90   26
 66  \w     47.00  73.00   1.00    4.00    --   78.00  77.00  60.38   26
 67  \w     48.00  74.00   1.00    4.00    --   78.00  72.00-148.57   26
 68  \w     84.00 116.00   1.00    4.00    --   82.00  73.00 134.56   32
 69  \w     52.00  78.00   1.00    4.00    --   82.00  73.00 134.56   26
 70  \w     56.00  81.00   1.00    4.00    --   86.00  70.00  91.25   25
 71  \w     55.00 160.00   1.00    4.00    --   86.00  77.00 151.81  105
 72  \w     61.00  87.00   1.00    4.00    --   90.00  69.00-126.29   26
 73  \w     61.00  87.00   1.00    4.00    --   90.00  67.00 -39.17   26
;
_diffrn_measurement_device 'four-circle diffractometer'
_diffrn_measurement_device_type 'SuperNova, Dual, Cu at zero, Atlas'
_diffrn_measurement_method '\w scans'
_diffrn_orient_matrix_type 'CrysAlisPro convention (1999,Acta A55,543-557)'
_diffrn_orient_matrix_UB_11 -0.0623515000
_diffrn_orient_matrix_UB_12 0.0075437000
_diffrn_orient_matrix_UB_13 -0.0477855000
_diffrn_orient_matrix_UB_21 -0.0754650000
_diffrn_orient_matrix_UB_22 0.0489698000
_diffrn_orient_matrix_UB_23 0.0283160000
_diffrn_orient_matrix_UB_31 0.0697131000
_diffrn_orient_matrix_UB_32 0.0586068000
_diffrn_orient_matrix_UB_33 -0.0217141000
_diffrn_radiation_monochromator mirror
_diffrn_radiation_probe x-ray
_diffrn_radiation_type CuK\a
_diffrn_radiation_wavelength 1.54184
_diffrn_reflns_av_R_equivalents 0.0365
_diffrn_reflns_av_unetI/netI 0.0231
_diffrn_reflns_Laue_measured_fraction_full 1.000
_diffrn_reflns_Laue_measured_fraction_max 0.988
_diffrn_reflns_limit_h_max 16
_diffrn_reflns_limit_h_min -15
_diffrn_reflns_limit_k_max 25
_diffrn_reflns_limit_k_min -23
_diffrn_reflns_limit_l_max 31
_diffrn_reflns_limit_l_min -32
_diffrn_reflns_number 130308
_diffrn_reflns_point_group_measured_fraction_full 1.000
_diffrn_reflns_point_group_measured_fraction_max 0.988
_diffrn_reflns_theta_full 67.684
_diffrn_reflns_theta_max 76.268
_diffrn_reflns_theta_min 3.448
_diffrn_source 'micro-focus sealed X-ray tube'
_diffrn_source_type 'SuperNova (Cu) X-ray Source'
_exptl_absorpt_coefficient_mu 3.472
_exptl_absorpt_correction_T_max 1.00000
_exptl_absorpt_correction_T_min 0.71945
_exptl_absorpt_correction_type multi-scan
_exptl_absorpt_process_details
;
CrysAlisPro 1.171.38.43b (Rigaku Oxford Diffraction, 2015)
Empirical absorption correction using spherical harmonics,
 implemented in SCALE3 ABSPACK scaling algorithm.
;
_exptl_crystal_colour orange
_exptl_crystal_colour_primary orange
_exptl_crystal_density_diffrn 1.487
_exptl_crystal_description prism
_exptl_crystal_F_000 3056
_exptl_crystal_size_max 0.22
_exptl_crystal_size_mid 0.2
_exptl_crystal_size_min 0.18
_refine_diff_density_max 1.193
_refine_diff_density_min -0.992
_refine_diff_density_rms 0.066
_refine_ls_extinction_method none
_refine_ls_goodness_of_fit_ref 1.038
_refine_ls_hydrogen_treatment constr
_refine_ls_matrix_type full
_refine_ls_number_parameters 1916
_refine_ls_number_reflns 27688
_refine_ls_number_restraints 1136
_refine_ls_restrained_S_all 1.121
_refine_ls_R_factor_all 0.0494
_refine_ls_R_factor_gt 0.0421
_refine_ls_shift/su_max 0.002
_refine_ls_shift/su_mean 0.000
_refine_ls_structure_factor_coef Fsqd
_refine_ls_weighting_details 'w=1/[\s^2^(Fo^2^)+(0.0484P)^2^+8.4636P] where P=(Fo^2^+2Fc^2^)/3'
_refine_ls_weighting_scheme calc
_refine_ls_wR_factor_gt 0.1046
_refine_ls_wR_factor_ref 0.1102
_reflns_Friedel_coverage 0.000
_reflns_number_gt 23988
_reflns_number_total 27688
_reflns_threshold_expression 'I > 2\s(I)'
_cod_data_source_file ja8b09364_si_002.cif
_cod_data_source_block 1-COD
_cod_database_code 4133292
_shelx_shelxl_version_number 2018/1
_chemical_oxdiff_formula 'C54 H66 Rh1 P2 B1 F24'
_shelx_space_group_comment
;
The symmetry employed for this shelxl refinement is uniquely defined
by the following loop, which should always be used as a source of
symmetry information in preference to the above space-group names.
They are only intended as comments.
;
_shelx_estimated_absorpt_t_max 0.574
_shelx_estimated_absorpt_t_min 0.516
_reflns_odcompleteness_completeness 99.89
_reflns_odcompleteness_iscentric 1
_reflns_odcompleteness_theta 74.33
_olex2_refinement_description
;
1. Fixed Uiso
 At 1.2 times of:
  All C(H) groups, All C(H,H) groups
2. Restrained distances
 P1B-C9C \\sim P1B-C9B
 with sigma of 0.02
 C10C-C9C \\sim C10B-C9B \\sim C10C-C11C \\sim C11B-C10B \\sim C12B-C11B \\sim
C13B-C12B \\sim C12C-
 C13C \\sim C14B-C13B \\sim C13C-C14C \\sim C14C-C9C \\sim C14B-C9B
 with sigma of 0.02
 F12B-F10B \\sim F12B-F11B \\sim F11C-F10C \\sim F11C-F12C \\sim F10B-F11B
\\sim F10C-F12C
 with sigma of 0.04
 C50B-F12B \\sim C50B-F11C \\sim C50B-F10B \\sim C50B-F10C \\sim C50B-F12C
\\sim C50B-F11B
 with sigma of 0.02
 F20C-F21C \\sim F20C-F19C \\sim F21C-F19C \\sim F21B-F19B \\sim F21B-F20B
\\sim F19B-F20B
 with sigma of 0.04
 C65B-F20C \\sim C65B-F21C \\sim C65B-F19C \\sim C65B-F21B \\sim C65B-F19B
\\sim C65B-F20B
 with sigma of 0.02
 F11-F12 \\sim F11-F10 \\sim F12-F10 \\sim F11A-F10A \\sim F11A-F12A \\sim
F10A-F12A
 with sigma of 0.04
 C50-F11 \\sim C50-F12 \\sim C50-F10 \\sim C50-F11A \\sim C50-F10A \\sim
C50-F12A
 with sigma of 0.02
 F3-F2 \\sim F3-F1 \\sim F2-F1 \\sim F3A-F1A \\sim F3A-F2A \\sim F1A-F2A
 with sigma of 0.04
 C41-F3 \\sim C41-F2 \\sim C41-F1 \\sim C41-F3A \\sim C41-F1A \\sim C41-F2A
 with sigma of 0.02
 F18-F16 \\sim F18-F17 \\sim F16-F17 \\sim F18A-F16A \\sim F18A-F17A \\sim
F16A-F17A
 with sigma of 0.04
 C58-F18 \\sim C58-F16 \\sim C58-F17 \\sim C58-F18A \\sim C58-F16A \\sim
C58-F17A
 with sigma of 0.02
 F20-F21 \\sim F20-F19 \\sim F21-F19 \\sim F21A-F19A \\sim F21A-F20A \\sim
F19A-F20A
 with sigma of 0.04
 C65-F20 \\sim C65-F21 \\sim C65-F19 \\sim C65-F21A \\sim C65-F19A \\sim
C65-F20A
 with sigma of 0.02
3. Uiso/Uaniso restraints and constraints
C9C \\sim C10C \\sim C11C \\sim C12C \\sim C13C \\sim C14C \\sim C9B \\sim C10B
\\sim C11B \\sim C12B \\sim C13B \\sim C14B: within 2A with sigma of 0.01 and
sigma for terminal atoms of 0.01
C50B \\sim F10C \\sim F11C \\sim F12C \\sim F10B \\sim F11B \\sim F12B: within
2A with sigma of 0.01 and sigma for terminal atoms of 0.01
C65B \\sim F19C \\sim F20C \\sim F21C \\sim F19B \\sim F20B \\sim F21B: within
2A with sigma of 0.01 and sigma for terminal atoms of 0.01
C50 \\sim F10 \\sim F11 \\sim F12 \\sim F10A \\sim F11A \\sim F12A: within 2A
with sigma of 0.01 and sigma for terminal atoms of 0.01
C41 \\sim F1 \\sim F2 \\sim F3 \\sim F1A \\sim F2A \\sim F3A: within 2A with
sigma of 0.01 and sigma for terminal atoms of 0.01
C58 \\sim F16 \\sim F17 \\sim F18 \\sim F16A \\sim F17A \\sim F18A: within 2A
with sigma of 0.01 and sigma for terminal atoms of 0.01
C65 \\sim F19 \\sim F20 \\sim F21 \\sim F19A \\sim F20A \\sim F21A: within 2A
with sigma of 0.01 and sigma for terminal atoms of 0.01
4. Rigid body (RIGU) restrains
 C9C, C10C, C11C, C12C, C13C, C14C, C9B, C10B, C11B, C12B, C13B, C14B
 with sigma for 1-2 distances of 0.004 and sigma for 1-3 distances of 0.004
 C50B, F10C, F11C, F12C, F10B, F11B, F12B
 with sigma for 1-2 distances of 0.004 and sigma for 1-3 distances of 0.004
 C65B, F19C, F20C, F21C, F19B, F20B, F21B
 with sigma for 1-2 distances of 0.004 and sigma for 1-3 distances of 0.004
 C50, F10, F11, F12, F10A, F11A, F12A
 with sigma for 1-2 distances of 0.004 and sigma for 1-3 distances of 0.004
 C41, F1, F2, F3, F1A, F2A, F3A
 with sigma for 1-2 distances of 0.004 and sigma for 1-3 distances of 0.004
 C58, F16, F17, F18, F16A, F17A, F18A
 with sigma for 1-2 distances of 0.004 and sigma for 1-3 distances of 0.004
 C65, F19, F20, F21, F19A, F20A, F21A
 with sigma for 1-2 distances of 0.004 and sigma for 1-3 distances of 0.004
5. Others
 Sof(C9B)=Sof(H9B)=Sof(C10B)=Sof(H10C)=Sof(H10D)=Sof(C11B)=Sof(H11C)=Sof(H11D)=
 Sof(C12B)=Sof(H12C)=Sof(H12D)=Sof(C13B)=Sof(H13C)=Sof(H13D)=Sof(C14B)=
 Sof(H14C)=Sof(H14D)=1-FVAR(1)
 Sof(C9C)=Sof(H9C)=Sof(C10C)=Sof(H10A)=Sof(H10B)=Sof(C11C)=Sof(H11A)=Sof(H11B)=
 Sof(C12C)=Sof(H12A)=Sof(H12B)=Sof(C13C)=Sof(H13A)=Sof(H13B)=Sof(C14C)=
 Sof(H14A)=Sof(H14B)=FVAR(1)
 Sof(F10B)=Sof(F11B)=Sof(F12B)=1-FVAR(2)
 Sof(F10C)=Sof(F11C)=Sof(F12C)=FVAR(2)
 Sof(F19B)=Sof(F20B)=Sof(F21B)=1-FVAR(3)
 Sof(F19C)=Sof(F20C)=Sof(F21C)=FVAR(3)
 Sof(F10A)=Sof(F11A)=Sof(F12A)=1-FVAR(4)
 Sof(F10)=Sof(F11)=Sof(F12)=FVAR(4)
 Sof(F1A)=Sof(F2A)=Sof(F3A)=1-FVAR(5)
 Sof(F1)=Sof(F2)=Sof(F3)=FVAR(5)
 Sof(F16A)=Sof(F17A)=Sof(F18A)=1-FVAR(6)
 Sof(F16)=Sof(F17)=Sof(F18)=FVAR(6)
 Sof(F19A)=Sof(F20A)=Sof(F21A)=1-FVAR(7)
 Sof(F19)=Sof(F20)=Sof(F21)=FVAR(7)
6.a Ternary CH refined with riding coordinates:
 C1(H1), C2(H2), C5(H5), C6(H6), C9(H9), C15(H15), C23(H23), C29(H29),
 C1B(H1B), C2B(H2B), C5B(H5B), C6B(H6B), C15B(H15B), C23B(H23B), C29B(H29B),
 C9C(H9C), C9B(H9B)
6.b Secondary CH2 refined with riding coordinates:
 C3(H3A,H3B), C4(H4A,H4B), C7(H7A,H7B), C8(H8A,H8B), C10(H10E,H10F), C11(H11E,
 H11F), C12(H12E,H12F), C13(H13E,H13F), C14(H14E,H14F), C16(H16C,H16D),
 C17(H17C,H17D), C18(H18C,H18D), C19(H19C,H19D), C20(H20C,H20D), C21(H21C,H21D),
  C22(H22C,H22D), C24(H24C,H24D), C25(H25C,H25D), C26(H26C,H26D), C27(H27C,
 H27D), C28(H28C,H28D), C30(H30C,H30D), C31(H31C,H31D), C32(H32C,H32D),
 C33(H33C,H33D), C34(H34C,H34D), C3B(H3BA,H3BB), C4B(H4BA,H4BB), C7B(H7BA,H7BB),
  C8B(H8BA,H8BB), C16B(H16A,H16B), C17B(H17A,H17B), C18B(H18A,H18B), C19B(H19A,
 H19B), C20B(H20A,H20B), C21B(H21A,H21B), C22B(H22A,H22B), C24B(H24A,H24B),
 C25B(H25A,H25B), C26B(H26A,H26B), C27B(H27A,H27B), C28B(H28A,H28B), C30B(H30A,
 H30B), C31B(H31A,H31B), C32B(H32A,H32B), C33B(H33A,H33B), C34B(H34A,H34B),
 C10C(H10A,H10B), C11C(H11A,H11B), C12C(H12A,H12B), C13C(H13A,H13B), C14C(H14A,
 H14B), C10B(H10C,H10D), C11B(H11C,H11D), C12B(H12C,H12D), C13B(H13C,H13D),
 C14B(H14C,H14D)
6.c Aromatic/amide H refined with riding coordinates:
 C36B(H36B), C38B(H38B), C40B(H40B), C44B(H44B), C46B(H46B), C48B(H48B),
 C52B(H52B), C54B(H54B), C56B(H56B), C60B(H60B), C62B(H62B), C64B(H64B),
 C36(H36), C38(H38), C40(H40), C44(H44), C46(H46), C48(H48), C52(H52), C54(H54),
  C56(H56), C60(H60), C62(H62), C64(H64)
;
_olex2_submission_special_instructions 'No special instructions were received'
_oxdiff_exptl_absorpt_empirical_details
;
Empirical correction (ABSPACK) includes:
- Absorption correction using spherical harmonics
- Frame scaling
;
_oxdiff_exptl_absorpt_empirical_full_max 1.558
_oxdiff_exptl_absorpt_empirical_full_min 0.732

loop_
_space_group_symop_operation_xyz
'x, y, z'
'-x, -y, -z'

loop_
_atom_site_label
_atom_site_type_symbol
_atom_site_fract_x
_atom_site_fract_y
_atom_site_fract_z
_atom_site_U_iso_or_equiv
_atom_site_adp_type
_atom_site_occupancy
_atom_site_site_symmetry_order
_atom_site_calc_flag
_atom_site_refinement_flags_posn
_atom_site_refinement_flags_adp
_atom_site_refinement_flags_occupancy
_atom_site_disorder_assembly
_atom_site_disorder_group
Rh1 Rh 0.30538(2) 0.74025(2) 0.35061(2) 0.02417(5) Uani 1 1 d . . . . .
P1 P 0.23210(5) 0.81415(3) 0.40847(2) 0.02885(13) Uani 1 1 d . . . . .
P2 P 0.17538(5) 0.66981(3) 0.38678(2) 0.02810(13) Uani 1 1 d . . . . .
C1 C 0.3396(2) 0.69612(16) 0.27340(11) 0.0418(7) Uani 1 1 d . . . . .
H1 H 0.277818 0.674767 0.260748 0.050 Uiso 1 1 calc R . . . .
C2 C 0.3870(2) 0.65710(15) 0.30927(12) 0.0438(7) Uani 1 1 d . . . . .
H2 H 0.353794 0.612651 0.317511 0.053 Uiso 1 1 calc R . . . .
C3 C 0.4999(3) 0.6590(2) 0.31947(15) 0.0594(9) Uani 1 1 d . . . . .
H3A H 0.541111 0.631782 0.294127 0.071 Uiso 1 1 calc R . . . .
H3B H 0.507344 0.638372 0.354434 0.071 Uiso 1 1 calc R . . . .
C4 C 0.5451(2) 0.7290(2) 0.31613(14) 0.0575(9) Uani 1 1 d . . . . .
H4A H 0.607667 0.728621 0.335534 0.069 Uiso 1 1 calc R . . . .
H4B H 0.567328 0.741811 0.279471 0.069 Uiso 1 1 calc R . . . .
C5 C 0.4685(2) 0.78037(17) 0.33749(12) 0.0439(7) Uani 1 1 d . . . . .
H5 H 0.491544 0.802230 0.368104 0.053 Uiso 1 1 calc R . . . .
C6 C 0.4061(2) 0.82015(15) 0.30881(11) 0.0412(7) Uani 1 1 d . . . . .
H6 H 0.392973 0.865589 0.322010 0.049 Uiso 1 1 calc R . . . .
C7 C 0.3942(3) 0.81579(17) 0.25199(12) 0.0502(8) Uani 1 1 d . . . . .
H7A H 0.451783 0.840617 0.231888 0.060 Uiso 1 1 calc R . . . .
H7B H 0.327906 0.837887 0.244169 0.060 Uiso 1 1 calc R . . . .
C8 C 0.3946(3) 0.74515(18) 0.23414(11) 0.0490(8) Uani 1 1 d . . . . .
H8A H 0.360398 0.745069 0.201576 0.059 Uiso 1 1 calc R . . . .
H8B H 0.467735 0.730202 0.226537 0.059 Uiso 1 1 calc R . . . .
C9 C 0.1862(2) 0.89244(13) 0.37732(11) 0.0342(6) Uani 1 1 d . . . . .
H9 H 0.250351 0.918045 0.364397 0.041 Uiso 1 1 calc R . . . .
C10 C 0.1211(3) 0.93779(15) 0.41346(12) 0.0434(7) Uani 1 1 d . . . . .
H10E H 0.054345 0.915893 0.425894 0.052 Uiso 1 1 calc R . . . .
H10F H 0.159167 0.945625 0.443920 0.052 Uiso 1 1 calc R . . . .
C11 C 0.0994(3) 1.00435(15) 0.38491(13) 0.0477(7) Uani 1 1 d . . . . .
H11E H 0.054252 1.032298 0.408157 0.057 Uiso 1 1 calc R . . . .
H11F H 0.165928 1.028074 0.375656 0.057 Uiso 1 1 calc R . . . .
C12 C 0.0460(3) 0.99476(17) 0.33583(13) 0.0498(8) Uani 1 1 d . . . . .
H12E H -0.024664 0.976636 0.345391 0.060 Uiso 1 1 calc R . . . .
H12F H 0.038509 1.038453 0.316990 0.060 Uiso 1 1 calc R . . . .
C13 C 0.1079(3) 0.94769(17) 0.30065(13) 0.0500(8) Uani 1 1 d . . . . .
H13E H 0.175282 0.968361 0.287561 0.060 Uiso 1 1 calc R . . . .
H13F H 0.068770 0.940003 0.270525 0.060 Uiso 1 1 calc R . . . .
C14 C 0.1283(2) 0.88096(15) 0.32931(12) 0.0424(7) Uani 1 1 d . . . . .
H14E H 0.170903 0.851811 0.305941 0.051 Uiso 1 1 calc R . . . .
H14F H 0.061258 0.858476 0.340122 0.051 Uiso 1 1 calc R . . . .
C15 C 0.3092(2) 0.84175(14) 0.46001(11) 0.0386(6) Uani 1 1 d . . . . .
H15 H 0.259134 0.860029 0.487600 0.046 Uiso 1 1 calc R . . . .
C16 C 0.3846(3) 0.89677(15) 0.44056(13) 0.0469(7) Uani 1 1 d . . . . .
H16C H 0.344583 0.936892 0.430165 0.056 Uiso 1 1 calc R . . . .
H16D H 0.427908 0.882402 0.409554 0.056 Uiso 1 1 calc R . . . .
C17 C 0.4563(3) 0.91471(17) 0.48177(15) 0.0563(9) Uani 1 1 d . . . . .
H17C H 0.508404 0.947670 0.466496 0.068 Uiso 1 1 calc R . . . .
H17D H 0.414346 0.935131 0.510792 0.068 Uiso 1 1 calc R . . . .
C18 C 0.5120(3) 0.8528(2) 0.50202(16) 0.0617(10) Uani 1 1 d . . . . .
H18C H 0.557379 0.834004 0.473395 0.074 Uiso 1 1 calc R . . . .
H18D H 0.556793 0.865056 0.528926 0.074 Uiso 1 1 calc R . . . .
C19 C 0.4352(3) 0.8018(2) 0.52435(16) 0.0704(11) Uani 1 1 d . . . . .
H19C H 0.392261 0.820056 0.554023 0.084 Uiso 1 1 calc R . . . .
H19D H 0.473084 0.762108 0.537376 0.084 Uiso 1 1 calc R . . . .
C20 C 0.3640(3) 0.78118(16) 0.48424(13) 0.0535(8) Uani 1 1 d . . . . .
H20C H 0.310941 0.749812 0.501010 0.064 Uiso 1 1 calc R . . . .
H20D H 0.405838 0.757844 0.456688 0.064 Uiso 1 1 calc R . . . .
C21 C 0.1099(3) 0.77909(16) 0.44235(14) 0.0572(9) Uani 1 1 d . . . . .
H21C H 0.102068 0.793940 0.478221 0.069 Uiso 1 1 calc R . . . .
H21D H 0.049892 0.797103 0.424672 0.069 Uiso 1 1 calc R . . . .
C22 C 0.1070(3) 0.70698(17) 0.44399(14) 0.0548(9) Uani 1 1 d . . . . .
H22C H 0.033236 0.692796 0.447324 0.066 Uiso 1 1 calc R . . . .
H22D H 0.138690 0.689295 0.475267 0.066 Uiso 1 1 calc R . . . .
C23 C 0.0724(2) 0.64522(13) 0.34616(10) 0.0310(5) Uani 1 1 d . . . . .
H23 H 0.010861 0.630296 0.370152 0.037 Uiso 1 1 calc R . . . .
C24 C 0.1061(2) 0.58679(13) 0.31284(10) 0.0344(6) Uani 1 1 d . . . . .
H24C H 0.172195 0.598016 0.291690 0.041 Uiso 1 1 calc R . . . .
H24D H 0.119157 0.547074 0.335648 0.041 Uiso 1 1 calc R . . . .
C25 C 0.0232(2) 0.57042(16) 0.27710(12) 0.0433(7) Uani 1 1 d . . . . .
H25C H 0.049042 0.534022 0.254971 0.052 Uiso 1 1 calc R . . . .
H25D H -0.040809 0.554938 0.298164 0.052 Uiso 1 1 calc R . . . .
C26 C -0.0021(2) 0.63121(19) 0.24328(12) 0.0508(8) Uani 1 1 d . . . . .
H26C H -0.055814 0.619751 0.220457 0.061 Uiso 1 1 calc R . . . .
H26D H 0.061268 0.645513 0.221109 0.061 Uiso 1 1 calc R . . . .
C27 C -0.0418(2) 0.68781(18) 0.27633(13) 0.0495(8) Uani 1 1 d . . . . .
H27C H -0.108069 0.674588 0.296483 0.059 Uiso 1 1 calc R . . . .
H27D H -0.056078 0.727373 0.253597 0.059 Uiso 1 1 calc R . . . .
C28 C 0.0374(2) 0.70583(15) 0.31338(13) 0.0438(7) Uani 1 1 d . . . . .
H28C H 0.006082 0.739558 0.336674 0.053 Uiso 1 1 calc R . . . .
H28D H 0.099196 0.725962 0.293154 0.053 Uiso 1 1 calc R . . . .
C29 C 0.2243(2) 0.59018(13) 0.41395(10) 0.0345(6) Uani 1 1 d . . . . .
H29 H 0.250550 0.564319 0.383517 0.041 Uiso 1 1 calc R . . . .
C30 C 0.1426(3) 0.54602(15) 0.44530(12) 0.0453(7) Uani 1 1 d . . . . .
H30C H 0.081825 0.540901 0.425203 0.054 Uiso 1 1 calc R . . . .
H30D H 0.118061 0.567085 0.477861 0.054 Uiso 1 1 calc R . . . .
C31 C 0.1909(3) 0.47721(16) 0.45775(14) 0.0565(9) Uani 1 1 d . . . . .
H31C H 0.138824 0.449497 0.479376 0.068 Uiso 1 1 calc R . . . .
H31D H 0.209200 0.454712 0.425133 0.068 Uiso 1 1 calc R . . . .
C32 C 0.2884(3) 0.48298(17) 0.48630(13) 0.0561(9) Uani 1 1 d . . . . .
H32C H 0.268388 0.499101 0.521208 0.067 Uiso 1 1 calc R . . . .
H32D H 0.321127 0.438408 0.490598 0.067 Uiso 1 1 calc R . . . .
C33 C 0.3672(3) 0.53059(16) 0.45712(13) 0.0487(8) Uani 1 1 d . . . . .
H33C H 0.426350 0.536103 0.478186 0.058 Uiso 1 1 calc R . . . .
H33D H 0.394804 0.511193 0.424335 0.058 Uiso 1 1 calc R . . . .
C34 C 0.3188(2) 0.59835(15) 0.44518(11) 0.0400(6) Uani 1 1 d . . . . .
H34C H 0.371094 0.627378 0.425000 0.048 Uiso 1 1 calc R . . . .
H34D H 0.296192 0.619684 0.477868 0.048 Uiso 1 1 calc R . . . .
Rh1B Rh 0.31525(2) 0.74470(2) 0.84776(2) 0.02509(5) Uani 1 1 d . . . . .
P1B P 0.19519(5) 0.67333(3) 0.89126(2) 0.02686(13) Uani 1 1 d D . . . .
P2B P 0.23199(4) 0.82261(3) 0.89895(2) 0.02059(11) Uani 1 1 d . . . . .
C1B C 0.3586(2) 0.67168(14) 0.78715(11) 0.0400(6) Uani 1 1 d . . . . .
H1B H 0.314274 0.630966 0.790227 0.048 Uiso 1 1 calc R . . . .
C2B C 0.4359(2) 0.66998(14) 0.82007(12) 0.0389(6) Uani 1 1 d . . . . .
H2B H 0.437270 0.628301 0.842845 0.047 Uiso 1 1 calc R . . . .
C3B C 0.5419(2) 0.70242(16) 0.80771(13) 0.0451(7) Uani 1 1 d . . . . .
H3BA H 0.559517 0.704424 0.769748 0.054 Uiso 1 1 calc R . . . .
H3BB H 0.595169 0.674167 0.823565 0.054 Uiso 1 1 calc R . . . .
C4B C 0.5467(2) 0.77285(16) 0.82704(13) 0.0452(7) Uani 1 1 d . . . . .
H4BA H 0.563017 0.769457 0.863578 0.054 Uiso 1 1 calc R . . . .
H4BB H 0.604694 0.796923 0.806617 0.054 Uiso 1 1 calc R . . . .
C5B C 0.4480(2) 0.81327(14) 0.82358(11) 0.0361(6) Uani 1 1 d . . . . .
H5B H 0.446012 0.855247 0.842604 0.043 Uiso 1 1 calc R . . . .
C6B C 0.3856(2) 0.81447(15) 0.78370(11) 0.0390(6) Uani 1 1 d . . . . .
H6B H 0.345583 0.857063 0.779264 0.047 Uiso 1 1 calc R . . . .
C7B C 0.4101(3) 0.77878(18) 0.73392(11) 0.0491(8) Uani 1 1 d . . . . .
H7BA H 0.486696 0.774183 0.727051 0.059 Uiso 1 1 calc R . . . .
H7BB H 0.384639 0.806440 0.704913 0.059 Uiso 1 1 calc R . . . .
C8B C 0.3610(3) 0.70945(18) 0.73531(12) 0.0510(8) Uani 1 1 d . . . . .
H8BA H 0.288719 0.714437 0.725560 0.061 Uiso 1 1 calc R . . . .
H8BB H 0.400646 0.682824 0.709029 0.061 Uiso 1 1 calc R . . . .
C15B C 0.09780(19) 0.65097(12) 0.84742(9) 0.0271(5) Uani 1 1 d . . . . .
H15B H 0.129885 0.614088 0.826839 0.033 Uiso 1 1 calc R . . . .
C16B C -0.0062(2) 0.62428(14) 0.87356(10) 0.0342(6) Uani 1 1 d . . . . .
H16A H 0.007017 0.587097 0.898750 0.041 Uiso 1 1 calc R . . . .
H16B H -0.044028 0.659971 0.892564 0.041 Uiso 1 1 calc R . . . .
C17B C -0.0726(3) 0.59992(16) 0.83276(12) 0.0464(7) Uani 1 1 d . . . . .
H17A H -0.037353 0.561515 0.816091 0.056 Uiso 1 1 calc R . . . .
H17B H -0.140829 0.584647 0.849765 0.056 Uiso 1 1 calc R . . . .
C18B C -0.0904(3) 0.65474(18) 0.79159(14) 0.0540(9) Uani 1 1 d . . . . .
H18A H -0.129084 0.636381 0.764506 0.065 Uiso 1 1 calc R . . . .
H18B H -0.133528 0.690638 0.807545 0.065 Uiso 1 1 calc R . . . .
C19B C 0.0117(3) 0.68368(16) 0.76688(12) 0.0467(7) Uani 1 1 d . . . . .
H19A H -0.002800 0.721176 0.742208 0.056 Uiso 1 1 calc R . . . .
H19B H 0.051475 0.649203 0.747343 0.056 Uiso 1 1 calc R . . . .
C20B C 0.0766(2) 0.70824(13) 0.80797(11) 0.0380(6) Uani 1 1 d . . . . .
H20A H 0.038952 0.744790 0.825987 0.046 Uiso 1 1 calc R . . . .
H20B H 0.143679 0.725898 0.791283 0.046 Uiso 1 1 calc R . . . .
C21B C 0.1240(2) 0.71456(13) 0.94543(9) 0.0313(5) Uani 1 1 d . . . . .
H21A H 0.055190 0.693280 0.954105 0.038 Uiso 1 1 calc R . . . .
H21B H 0.163556 0.709470 0.976293 0.038 Uiso 1 1 calc R . . . .
C22B C 0.10851(18) 0.78874(12) 0.93100(9) 0.0272(5) Uani 1 1 d . . . . .
H22A H 0.087495 0.812935 0.962545 0.033 Uiso 1 1 calc R . . . .
H22B H 0.052660 0.794543 0.907394 0.033 Uiso 1 1 calc R . . . .
C23B C 0.31142(18) 0.84519(12) 0.95148(9) 0.0259(5) Uani 1 1 d . . . . .
H23B H 0.353884 0.884607 0.937635 0.031 Uiso 1 1 calc R . . . .
C24B C 0.2523(2) 0.86511(15) 1.00163(11) 0.0374(6) Uani 1 1 d . . . . .
H24A H 0.213929 0.826304 1.018636 0.045 Uiso 1 1 calc R . . . .
H24B H 0.200977 0.900633 0.994223 0.045 Uiso 1 1 calc R . . . .
C25B C 0.3291(3) 0.89028(17) 1.03780(13) 0.0492(8) Uani 1 1 d . . . . .
H25A H 0.365438 0.930141 1.021317 0.059 Uiso 1 1 calc R . . . .
H25B H 0.290397 0.903130 1.070563 0.059 Uiso 1 1 calc R . . . .
C26B C 0.4091(3) 0.8357(2) 1.04926(14) 0.0613(10) Uani 1 1 d . . . . .
H26A H 0.459437 0.852868 1.071708 0.074 Uiso 1 1 calc R . . . .
H26B H 0.372878 0.797261 1.068187 0.074 Uiso 1 1 calc R . . . .
C27B C 0.4665(3) 0.8131(2) 1.00064(15) 0.0595(10) Uani 1 1 d . . . . .
H27A H 0.515012 0.776327 1.009086 0.071 Uiso 1 1 calc R . . . .
H27B H 0.508157 0.850343 0.983279 0.071 Uiso 1 1 calc R . . . .
C28B C 0.3895(2) 0.78917(14) 0.96403(12) 0.0392(6) Uani 1 1 d . . . . .
H28A H 0.351181 0.750022 0.980501 0.047 Uiso 1 1 calc R . . . .
H28B H 0.428415 0.775415 0.931592 0.047 Uiso 1 1 calc R . . . .
C29B C 0.19703(18) 0.90232(11) 0.86597(9) 0.0236(4) Uani 1 1 d . . . . .
H29B H 0.263764 0.921775 0.849283 0.028 Uiso 1 1 calc R . . . .
C30B C 0.1467(2) 0.95514(12) 0.90108(9) 0.0284(5) Uani 1 1 d . . . . .
H30A H 0.080767 0.937633 0.919102 0.034 Uiso 1 1 calc R . . . .
H30B H 0.194045 0.964488 0.927657 0.034 Uiso 1 1 calc R . . . .
C31B C 0.1242(2) 1.01997(12) 0.87010(10) 0.0307(5) Uani 1 1 d . . . . .
H31A H 0.084750 1.050806 0.893304 0.037 Uiso 1 1 calc R . . . .
H31B H 0.191034 1.041406 0.857168 0.037 Uiso 1 1 calc R . . . .
C32B C 0.0618(2) 1.00854(12) 0.82437(10) 0.0326(5) Uani 1 1 d . . . . .
H32A H -0.009405 0.993859 0.837361 0.039 Uiso 1 1 calc R . . . .
H32B H 0.055669 1.050927 0.803579 0.039 Uiso 1 1 calc R . . . .
C33B C 0.1139(2) 0.95626(12) 0.79035(10) 0.0324(5) Uani 1 1 d . . . . .
H33A H 0.182525 0.972652 0.774784 0.039 Uiso 1 1 calc R . . . .
H33B H 0.070288 0.948339 0.761899 0.039 Uiso 1 1 calc R . . . .
C34B C 0.1287(2) 0.89090(12) 0.82197(9) 0.0272(5) Uani 1 1 d . . . . .
H34A H 0.162211 0.857309 0.799201 0.033 Uiso 1 1 calc R . . . .
H34B H 0.059915 0.873671 0.836630 0.033 Uiso 1 1 calc R . . . .
C9C C 0.2237(4) 0.59404(19) 0.92971(17) 0.0217(8) Uani 0.593(4) 1 d D U P A 1
H9C H 0.160487 0.582755 0.953826 0.026 Uiso 0.593(4) 1 calc R . P A 1
C10C C 0.3153(4) 0.6042(3) 0.9625(2) 0.0266(10) Uani 0.593(4) 1 d D U P A 1
H10A H 0.375887 0.621693 0.939750 0.032 Uiso 0.593(4) 1 calc R . P A 1
H10B H 0.295050 0.637738 0.988222 0.032 Uiso 0.593(4) 1 calc R . P A 1
C11C C 0.3473(4) 0.5394(2) 0.99090(16) 0.0307(9) Uani 0.593(4) 1 d D U P A 1
H11A H 0.410422 0.547234 1.008611 0.037 Uiso 0.593(4) 1 calc R . P A 1
H11B H 0.290614 0.525469 1.017572 0.037 Uiso 0.593(4) 1 calc R . P A 1
C12C C 0.3693(4) 0.4842(2) 0.9538(2) 0.0301(9) Uani 0.593(4) 1 d D U P A 1
H12A H 0.386810 0.442561 0.973323 0.036 Uiso 0.593(4) 1 calc R . P A 1
H12B H 0.430010 0.496326 0.928896 0.036 Uiso 0.593(4) 1 calc R . P A 1
C13C C 0.2749(4) 0.4729(3) 0.9244(2) 0.0255(10) Uani 0.593(4) 1 d D U P A 1
H13A H 0.215226 0.458665 0.949216 0.031 Uiso 0.593(4) 1 calc R . P A 1
H13B H 0.290706 0.436915 0.900316 0.031 Uiso 0.593(4) 1 calc R . P A 1
C14C C 0.2452(3) 0.53646(18) 0.89390(14) 0.0240(8) Uani 0.593(4) 1 d D U P A 1
H14A H 0.182179 0.528263 0.876159 0.029 Uiso 0.593(4) 1 calc R . P A 1
H14B H 0.302620 0.548685 0.867150 0.029 Uiso 0.593(4) 1 calc R . P A 1
C9B C 0.2618(5) 0.5929(3) 0.9068(3) 0.0217(11) Uani 0.407(4) 1 d D U P A 2
H9B H 0.298520 0.577199 0.874003 0.026 Uiso 0.407(4) 1 calc R . P A 2
C10B C 0.3448(6) 0.6057(4) 0.9440(3) 0.0251(14) Uani 0.407(4) 1 d D U P A 2
H10C H 0.392633 0.641048 0.928446 0.030 Uiso 0.407(4) 1 calc R . P A 2
H10D H 0.310463 0.621228 0.976941 0.030 Uiso 0.407(4) 1 calc R . P A 2
C11B C 0.4065(5) 0.5421(3) 0.9545(3) 0.0320(13) Uani 0.407(4) 1 d D U P A 2
H11C H 0.443017 0.527655 0.921659 0.038 Uiso 0.407(4) 1 calc R . P A 2
H11D H 0.459666 0.550690 0.978373 0.038 Uiso 0.407(4) 1 calc R . P A 2
C12B C 0.3341(6) 0.4871(3) 0.9783(3) 0.0323(13) Uani 0.407(4) 1 d D U P A 2
H12C H 0.301971 0.500113 1.012415 0.039 Uiso 0.407(4) 1 calc R . P A 2
H12D H 0.374964 0.445674 0.983691 0.039 Uiso 0.407(4) 1 calc R . P A 2
C13B C 0.2484(6) 0.4744(4) 0.9432(3) 0.0269(14) Uani 0.407(4) 1 d D U P A 2
H13C H 0.199345 0.441029 0.960743 0.032 Uiso 0.407(4) 1 calc R . P A 2
H13D H 0.280149 0.455628 0.910834 0.032 Uiso 0.407(4) 1 calc R . P A 2
C14B C 0.1879(4) 0.5382(3) 0.9297(2) 0.0250(11) Uani 0.407(4) 1 d D U P A 2
H14C H 0.137824 0.528678 0.904406 0.030 Uiso 0.407(4) 1 calc R . P A 2
H14D H 0.147785 0.553464 0.961284 0.030 Uiso 0.407(4) 1 calc R . P A 2
F1B F 0.38168(13) 0.66637(12) 0.60456(8) 0.0607(5) Uani 1 1 d . . . . .
F2B F 0.40902(17) 0.56076(12) 0.60389(11) 0.0787(7) Uani 1 1 d . . . . .
F3B F 0.47840(15) 0.62596(12) 0.54298(7) 0.0589(5) Uani 1 1 d . . . . .
F4B F 0.6226(3) 0.56266(11) 0.77932(7) 0.1030(12) Uani 1 1 d . . . . .
F5B F 0.64085(16) 0.48398(8) 0.72910(8) 0.0540(5) Uani 1 1 d . . . . .
F6B F 0.77290(18) 0.53840(11) 0.74207(10) 0.0755(7) Uani 1 1 d . . . . .
F7B F 0.4985(3) 0.94104(17) 0.62045(9) 0.1195(14) Uani 1 1 d . . . . .
F8B F 0.44139(16) 0.93712(11) 0.69977(10) 0.0680(6) Uani 1 1 d . . . . .
F9B F 0.54556(19) 1.01163(10) 0.67159(12) 0.0817(8) Uani 1 1 d . . . . .
F13B F 0.83532(16) 0.64332(9) 0.43901(7) 0.0525(5) Uani 1 1 d . . . . .
F14B F 0.67788(16) 0.67306(11) 0.43245(8) 0.0625(6) Uani 1 1 d . . . . .
F15B F 0.7994(2) 0.71727(10) 0.38093(6) 0.0652(6) Uani 1 1 d . . . . .
F16B F 0.89372(18) 0.96287(10) 0.48366(9) 0.0649(6) Uani 1 1 d . . . . .
F17B F 0.73022(19) 0.97173(10) 0.49318(10) 0.0713(6) Uani 1 1 d . . . . .
F18B F 0.8092(3) 0.94733(11) 0.41947(8) 0.0962(10) Uani 1 1 d . . . . .
F22B F 1.1394(2) 0.88481(14) 0.60131(17) 0.1336(16) Uani 1 1 d . . . . .
F23B F 1.1352(2) 0.86070(18) 0.67985(15) 0.1337(16) Uani 1 1 d . . . . .
F24B F 1.25176(15) 0.82009(12) 0.63004(12) 0.0836(8) Uani 1 1 d . . . . .
C35B C 0.70441(17) 0.69091(11) 0.63485(8) 0.0223(4) Uani 1 1 d . . . . .
C36B C 0.61540(18) 0.68043(13) 0.60940(9) 0.0271(5) Uani 1 1 d . . . . .
H36B H 0.600576 0.710374 0.581417 0.033 Uiso 1 1 calc R . . . .
C37B C 0.54796(18) 0.62783(13) 0.62357(10) 0.0301(5) Uani 1 1 d . . . . .
C38B C 0.56543(19) 0.58336(13) 0.66443(10) 0.0300(5) Uani 1 1 d . . . . .
H38B H 0.519475 0.547307 0.674106 0.036 Uiso 1 1 calc R . . . .
C39B C 0.65239(19) 0.59312(12) 0.69087(9) 0.0263(5) Uani 1 1 d . . . . .
C40B C 0.71951(18) 0.64580(12) 0.67676(8) 0.0231(4) Uani 1 1 d . . . . .
H40B H 0.777526 0.651534 0.696072 0.028 Uiso 1 1 calc R . . . .
C41B C 0.4545(2) 0.61973(16) 0.59422(12) 0.0423(7) Uani 1 1 d . . . . .
C42B C 0.6716(2) 0.54574(13) 0.73557(10) 0.0363(6) Uani 1 1 d . . . . .
C43B C 0.73889(17) 0.81331(11) 0.65756(8) 0.0226(4) Uani 1 1 d . . . . .
C44B C 0.65349(18) 0.85461(12) 0.64685(9) 0.0253(5) Uani 1 1 d . . . . .
H44B H 0.620786 0.848990 0.616120 0.030 Uiso 1 1 calc R . . . .
C45B C 0.6157(2) 0.90309(13) 0.67964(10) 0.0301(5) Uani 1 1 d . . . . .
C46B C 0.6599(2) 0.91240(13) 0.72556(10) 0.0336(5) Uani 1 1 d . . . . .
H46B H 0.634354 0.945958 0.747932 0.040 Uiso 1 1 calc R . . . .
C47B C 0.7421(2) 0.87138(13) 0.73759(9) 0.0304(5) Uani 1 1 d . . . . .
C48B C 0.78032(19) 0.82274(12) 0.70452(9) 0.0257(5) Uani 1 1 d . . . . .
H48B H 0.836421 0.795018 0.714125 0.031 Uiso 1 1 calc R . . . .
C49B C 0.5262(2) 0.94731(16) 0.66671(11) 0.0428(7) Uani 1 1 d . . . . .
C50B C 0.7932(3) 0.88044(15) 0.78638(11) 0.0445(7) Uani 1 1 d D U . . .
C51B C 0.78093(17) 0.77829(12) 0.55769(8) 0.0236(4) Uani 1 1 d . . . . .
C52B C 0.77898(18) 0.73132(12) 0.51988(9) 0.0265(5) Uani 1 1 d . . . . .
H52B H 0.773479 0.685443 0.530543 0.032 Uiso 1 1 calc R . . . .
C53B C 0.78481(19) 0.74956(13) 0.46736(9) 0.0291(5) Uani 1 1 d . . . . .
C54B C 0.7941(2) 0.81573(14) 0.44977(9) 0.0319(5) Uani 1 1 d . . . . .
H54B H 0.797136 0.828209 0.413865 0.038 Uiso 1 1 calc R . . . .
C55B C 0.7987(2) 0.86309(13) 0.48621(10) 0.0316(5) Uani 1 1 d . . . . .
C56B C 0.79223(19) 0.84461(13) 0.53900(9) 0.0274(5) Uani 1 1 d . . . . .
H56B H 0.795653 0.878260 0.563052 0.033 Uiso 1 1 calc R . . . .
C57B C 0.7747(2) 0.69657(15) 0.42998(10) 0.0371(6) Uani 1 1 d . . . . .
C58B C 0.8068(3) 0.93566(15) 0.46991(11) 0.0458(7) Uani 1 1 d . . . . .
C59B C 0.90518(18) 0.73774(12) 0.62490(8) 0.0235(4) Uani 1 1 d . . . . .
C60B C 0.94901(19) 0.67397(12) 0.62085(9) 0.0268(5) Uani 1 1 d . . . . .
H60B H 0.904456 0.637449 0.617654 0.032 Uiso 1 1 calc R . . . .
C61B C 1.0557(2) 0.66223(13) 0.62133(10) 0.0312(5) Uani 1 1 d . . . . .
C62B C 1.12372(19) 0.71412(14) 0.62547(10) 0.0330(5) Uani 1 1 d . . . . .
H62B H 1.196528 0.706144 0.625895 0.040 Uiso 1 1 calc R . . . .
C63B C 1.08267(19) 0.77777(14) 0.62895(10) 0.0324(5) Uani 1 1 d . . . . .
C64B C 0.97586(19) 0.78923(13) 0.62837(9) 0.0280(5) Uani 1 1 d . . . . .
H64B H 0.950029 0.833587 0.630400 0.034 Uiso 1 1 calc R . . . .
C65B C 1.0989(2) 0.59335(16) 0.61757(14) 0.0506(7) Uani 1 1 d D U . . .
C66B C 1.1522(2) 0.83549(17) 0.63483(16) 0.0512(8) Uani 1 1 d . . . . .
B1B B 0.7812(2) 0.75483(13) 0.61919(9) 0.0219(5) Uani 1 1 d . . . . .
F10C F 0.8206(5) 0.8230(3) 0.8090(2) 0.0604(14) Uani 0.658(7) 1 d D U P B 1
F11C F 0.8690(5) 0.9208(3) 0.78102(18) 0.0823(16) Uani 0.658(7) 1 d D U P B 1
F12C F 0.7230(3) 0.9049(3) 0.82415(14) 0.0695(13) Uani 0.658(7) 1 d D U P B 1
F19C F 1.0319(2) 0.54768(14) 0.6124(2) 0.0852(12) Uani 0.811(4) 1 d D U P C 1
F20C F 1.1746(2) 0.59126(15) 0.57733(13) 0.0713(9) Uani 0.811(4) 1 d D U P C 1
F21C F 1.1526(3) 0.57484(14) 0.65744(12) 0.0769(10) Uani 0.811(4) 1 d D U P C 1
F10B F 0.7887(9) 0.8303(5) 0.8185(4) 0.058(2) Uani 0.342(7) 1 d D U P B 2
F11B F 0.7731(9) 0.9358(4) 0.8067(4) 0.077(2) Uani 0.342(7) 1 d D U P B 2
F12B F 0.9015(6) 0.8839(6) 0.7739(3) 0.0666(19) Uani 0.342(7) 1 d D U P B 2
F19B F 1.0543(11) 0.5625(6) 0.5789(5) 0.067(2) Uani 0.189(4) 1 d D U P C 2
F20B F 1.1936(7) 0.5806(6) 0.6134(7) 0.071(2) Uani 0.189(4) 1 d D U P C 2
F21B F 1.0515(11) 0.5545(6) 0.6583(5) 0.081(3) Uani 0.189(4) 1 d D U P C 2
F4 F 0.62921(17) 0.49446(11) 0.25820(10) 0.0768(7) Uani 1 1 d . . . . .
F5 F 0.77984(18) 0.50837(11) 0.21843(9) 0.0745(7) Uani 1 1 d . . . . .
F6 F 0.73044(18) 0.56988(11) 0.27960(9) 0.0656(6) Uani 1 1 d . . . . .
F7 F 0.43430(18) 0.94457(12) 0.15163(15) 0.1084(12) Uani 1 1 d . . . . .
F8 F 0.5555(2) 0.99035(15) 0.10601(9) 0.1042(11) Uani 1 1 d . . . . .
F9 F 0.5184(2) 1.02190(10) 0.18018(9) 0.0743(7) Uani 1 1 d . . . . .
F13 F 0.60805(15) 0.66529(10) -0.05404(8) 0.0570(5) Uani 1 1 d . . . . .
F14 F 0.76123(17) 0.62458(9) -0.04808(7) 0.0547(5) Uani 1 1 d . . . . .
F15 F 0.73454(16) 0.69608(10) -0.11001(7) 0.0539(5) Uani 1 1 d . . . . .
F22 F 1.11252(15) 0.88264(9) 0.13135(11) 0.0688(7) Uani 1 1 d . . . . .
F23 F 1.22473(13) 0.80659(10) 0.14626(9) 0.0600(5) Uani 1 1 d . . . . .
F24 F 1.10379(19) 0.83172(14) 0.20528(9) 0.0818(8) Uani 1 1 d . . . . .
C35 C 0.67896(18) 0.69135(11) 0.14553(9) 0.0251(5) Uani 1 1 d . . . . .
C36 C 0.57992(19) 0.68036(12) 0.12941(10) 0.0293(5) Uani 1 1 d . . . . .
H36 H 0.552583 0.711593 0.105317 0.035 Uiso 1 1 calc R . . . .
C37 C 0.52043(19) 0.62521(13) 0.14756(11) 0.0340(6) Uani 1 1 d . . . . .
C38 C 0.5564(2) 0.57875(13) 0.18344(12) 0.0358(6) Uani 1 1 d . . . . .
H38 H 0.516362 0.540686 0.195364 0.043 Uiso 1 1 calc R . . . .
C39 C 0.6524(2) 0.58959(13) 0.20132(11) 0.0321(5) Uani 1 1 d . . . . .
C40 C 0.71174(18) 0.64494(12) 0.18283(10) 0.0275(5) Uani 1 1 d . . . . .
H40 H 0.776919 0.651324 0.196111 0.033 Uiso 1 1 calc R . . . .
C41 C 0.4159(2) 0.61486(16) 0.12854(14) 0.0496(7) Uani 1 1 d D U . . .
C42 C 0.6967(2) 0.54087(15) 0.23937(13) 0.0421(7) Uani 1 1 d . . . . .
C43 C 0.70864(17) 0.81755(11) 0.15911(9) 0.0223(4) Uani 1 1 d . . . . .
C44 C 0.63711(17) 0.86574(11) 0.14335(9) 0.0229(4) Uani 1 1 d . . . . .
H44 H 0.612107 0.863244 0.110269 0.027 Uiso 1 1 calc R . . . .
C45 C 0.60114(18) 0.91720(12) 0.17428(9) 0.0260(5) Uani 1 1 d . . . . .
C46 C 0.63546(19) 0.92284(12) 0.22298(9) 0.0281(5) Uani 1 1 d . . . . .
H46 H 0.612118 0.958355 0.243933 0.034 Uiso 1 1 calc R . . . .
C47 C 0.7049(2) 0.87495(13) 0.24002(9) 0.0280(5) Uani 1 1 d . . . . .
C48 C 0.73948(19) 0.82328(12) 0.20922(9) 0.0259(5) Uani 1 1 d . . . . .
H48 H 0.785528 0.790659 0.222430 0.031 Uiso 1 1 calc R . . . .
C49 C 0.5259(2) 0.96763(13) 0.15444(11) 0.0359(6) Uani 1 1 d . . . . .
C50 C 0.7434(2) 0.88046(15) 0.29241(10) 0.0413(6) Uani 1 1 d D U . . .
C51 C 0.74337(18) 0.77247(11) 0.06151(9) 0.0238(4) Uani 1 1 d . . . . .
C52 C 0.72392(19) 0.72352(12) 0.02745(9) 0.0268(5) Uani 1 1 d . . . . .
H52 H 0.703704 0.680400 0.041257 0.032 Uiso 1 1 calc R . . . .
C53 C 0.7332(2) 0.73596(13) -0.02597(10) 0.0301(5) Uani 1 1 d . . . . .
C54 C 0.7624(2) 0.79786(14) -0.04793(10) 0.0360(6) Uani 1 1 d . . . . .
H54 H 0.768240 0.806439 -0.084403 0.043 Uiso 1 1 calc R . . . .
C55 C 0.7830(2) 0.84709(14) -0.01495(10) 0.0362(6) Uani 1 1 d . . . . .
C56 C 0.7735(2) 0.83470(12) 0.03827(9) 0.0299(5) Uani 1 1 d . . . . .
H56 H 0.787968 0.869546 0.059735 0.036 Uiso 1 1 calc R . . . .
C57 C 0.7094(2) 0.68100(15) -0.05939(11) 0.0396(6) Uani 1 1 d . . . . .
C58 C 0.8138(3) 0.91459(17) -0.03769(13) 0.0625(9) Uani 1 1 d D U . . .
C59 C 0.87480(18) 0.74012(11) 0.12606(8) 0.0226(4) Uani 1 1 d . . . . .
C60 C 0.91728(19) 0.68015(11) 0.10780(9) 0.0251(5) Uani 1 1 d . . . . .
H60 H 0.871462 0.647553 0.097855 0.030 Uiso 1 1 calc R . . . .
C61 C 1.02353(19) 0.66676(12) 0.10374(9) 0.0275(5) Uani 1 1 d . . . . .
C62 C 1.09341(19) 0.71282(13) 0.11837(10) 0.0302(5) Uani 1 1 d . . . . .
H62 H 1.166255 0.703760 0.115990 0.036 Uiso 1 1 calc R . . . .
C63 C 1.05335(19) 0.77210(13) 0.13644(10) 0.0292(5) Uani 1 1 d . . . . .
C64 C 0.94637(18) 0.78568(12) 0.13993(9) 0.0249(5) Uani 1 1 d . . . . .
H64 H 0.921654 0.827235 0.152122 0.030 Uiso 1 1 calc R . . . .
C65 C 1.0621(2) 0.60114(14) 0.08556(11) 0.0403(6) Uani 1 1 d D U . . .
C66 C 1.1236(2) 0.82288(15) 0.15470(13) 0.0438(7) Uani 1 1 d . . . . .
B1 B 0.7497(2) 0.75603(13) 0.12375(10) 0.0227(5) Uani 1 1 d . . . . .
F1 F 0.3960(2) 0.55086(13) 0.12358(14) 0.0594(8) Uani 0.782(5) 1 d D U P D 1
F2 F 0.4037(3) 0.6462(2) 0.08499(17) 0.0946(14) Uani 0.782(5) 1 d D U P D 1
F3 F 0.3369(2) 0.6318(2) 0.16352(17) 0.0890(12) Uani 0.782(5) 1 d D U P D 1
F10 F 0.7937(6) 0.8254(3) 0.30851(17) 0.0771(15) Uani 0.515(5) 1 d D U P E 1
F11 F 0.8031(6) 0.9287(3) 0.2957(2) 0.0781(17) Uani 0.515(5) 1 d D U P E 1
F12 F 0.6648(4) 0.8860(4) 0.32935(17) 0.0766(15) Uani 0.515(5) 1 d D U P E 1
F16 F 0.7245(4) 0.9447(2) -0.0598(3) 0.0783(16) Uani 0.490(6) 1 d D U P F 1
F17 F 0.8773(7) 0.9075(5) -0.0809(3) 0.0582(18) Uani 0.490(6) 1 d D U P F 1
F18 F 0.8381(8) 0.9564(3) -0.0083(2) 0.0854(18) Uani 0.490(6) 1 d D U P F 1
F19 F 1.0115(4) 0.5814(4) 0.0453(3) 0.0640(14) Uani 0.641(12) 1 d D U P G 1
F20 F 1.1622(3) 0.6033(2) 0.0651(3) 0.0562(12) Uani 0.641(12) 1 d D U P G 1
F21 F 1.0526(7) 0.5531(3) 0.1202(2) 0.0810(18) Uani 0.641(12) 1 d D U P G 1
F1A F 0.4171(8) 0.5778(6) 0.0867(5) 0.075(2) Uani 0.218(5) 1 d D U P D 2
F2A F 0.3690(7) 0.6712(5) 0.1141(6) 0.064(2) Uani 0.218(5) 1 d D U P D 2
F3A F 0.3467(8) 0.5892(8) 0.1615(5) 0.082(2) Uani 0.218(5) 1 d D U P D 2
F10A F 0.8447(4) 0.8687(4) 0.2916(2) 0.0803(16) Uani 0.485(5) 1 d D U P E 2
F11A F 0.7367(6) 0.9428(3) 0.3083(2) 0.0717(15) Uani 0.485(5) 1 d D U P E 2
F12A F 0.6967(6) 0.8434(3) 0.32797(19) 0.0772(17) Uani 0.485(5) 1 d D U P E 2
F16A F 0.7529(6) 0.9622(2) -0.0229(3) 0.0923(19) Uani 0.510(6) 1 d D U P F 2
F17A F 0.8525(8) 0.9219(5) -0.0852(3) 0.072(2) Uani 0.510(6) 1 d D U P F 2
F18A F 0.9051(5) 0.9355(3) -0.01208(19) 0.0669(14) Uani 0.510(6) 1 d D U P F 2
F19A F 1.0425(10) 0.5920(7) 0.0378(3) 0.059(2) Uani 0.359(12) 1 d D U P G 2
F20A F 1.1601(6) 0.5876(5) 0.0922(6) 0.071(2) Uani 0.359(12) 1 d D U P G 2
F21A F 1.0087(7) 0.5511(5) 0.1130(4) 0.0575(19) Uani 0.359(12) 1 d D U P G 2

loop_
_atom_site_aniso_label
_atom_site_aniso_U_11
_atom_site_aniso_U_22
_atom_site_aniso_U_33
_atom_site_aniso_U_23
_atom_site_aniso_U_13
_atom_site_aniso_U_12
Rh1 0.02247(9) 0.02426(9) 0.02613(9) -0.00440(7) -0.00195(6) -0.00316(6)
P1 0.0341(3) 0.0247(3) 0.0288(3) -0.0079(2) -0.0035(2) -0.0050(2)
P2 0.0313(3) 0.0242(3) 0.0288(3) -0.0064(2) 0.0008(2) -0.0074(2)
C1 0.0389(15) 0.0521(18) 0.0348(14) -0.0182(13) 0.0049(12) -0.0075(13)
C2 0.0431(16) 0.0369(15) 0.0494(17) -0.0156(13) 0.0128(13) 0.0049(12)
C3 0.0436(18) 0.071(2) 0.060(2) -0.0046(18) 0.0082(16) 0.0234(17)
C4 0.0264(14) 0.093(3) 0.0528(19) -0.0024(18) -0.0020(13) 0.0014(16)
C5 0.0266(13) 0.0606(19) 0.0451(16) -0.0067(14) -0.0013(11) -0.0199(13)
C6 0.0392(15) 0.0404(15) 0.0421(15) 0.0016(12) 0.0064(12) -0.0215(12)
C7 0.0509(18) 0.057(2) 0.0393(16) 0.0103(14) 0.0073(13) -0.0147(15)
C8 0.0439(17) 0.072(2) 0.0302(14) -0.0053(14) 0.0021(12) -0.0059(15)
C9 0.0345(13) 0.0314(13) 0.0398(14) -0.0111(11) -0.0141(11) 0.0008(11)
C10 0.0497(17) 0.0393(16) 0.0444(16) -0.0149(13) -0.0151(13) 0.0093(13)
C11 0.0545(19) 0.0369(16) 0.0559(19) -0.0149(14) -0.0213(15) 0.0101(14)
C12 0.0533(19) 0.0436(17) 0.0566(19) -0.0068(14) -0.0249(15) 0.0066(14)
C13 0.059(2) 0.0487(18) 0.0464(17) -0.0087(14) -0.0267(15) 0.0076(15)
C14 0.0452(16) 0.0405(16) 0.0460(16) -0.0149(13) -0.0212(13) 0.0032(13)
C15 0.0545(17) 0.0315(14) 0.0326(13) -0.0055(11) -0.0177(12) 0.0033(12)
C16 0.061(2) 0.0344(15) 0.0507(17) -0.0052(13) -0.0303(15) -0.0038(14)
C17 0.062(2) 0.0461(18) 0.069(2) -0.0170(16) -0.0397(18) 0.0029(16)
C18 0.054(2) 0.066(2) 0.070(2) -0.0103(19) -0.0341(18) 0.0137(18)
C19 0.079(3) 0.073(3) 0.062(2) 0.017(2) -0.034(2) 0.008(2)
C20 0.076(2) 0.0376(16) 0.0494(18) 0.0049(14) -0.0244(17) 0.0007(16)
C21 0.065(2) 0.0410(17) 0.061(2) -0.0178(15) 0.0283(17) -0.0119(15)
C22 0.0556(19) 0.0495(19) 0.0561(19) -0.0205(15) 0.0250(16) -0.0209(15)
C23 0.0273(12) 0.0297(13) 0.0360(13) 0.0003(10) -0.0039(10) -0.0035(10)
C24 0.0372(14) 0.0320(13) 0.0363(13) -0.0037(11) -0.0134(11) -0.0019(11)
C25 0.0414(16) 0.0518(18) 0.0400(15) -0.0092(13) -0.0170(12) -0.0016(13)
C26 0.0378(16) 0.079(2) 0.0356(15) 0.0049(15) -0.0107(12) 0.0039(15)
C27 0.0377(16) 0.057(2) 0.0529(18) 0.0122(15) -0.0115(14) 0.0057(14)
C28 0.0352(15) 0.0356(15) 0.0598(19) 0.0089(13) -0.0066(13) 0.0012(12)
C29 0.0461(15) 0.0287(13) 0.0308(13) -0.0013(10) -0.0132(11) -0.0106(11)
C30 0.0594(19) 0.0384(16) 0.0398(15) 0.0079(12) -0.0161(14) -0.0201(14)
C31 0.083(3) 0.0383(17) 0.0503(19) 0.0089(14) -0.0205(18) -0.0178(17)
C32 0.084(3) 0.0433(18) 0.0439(17) 0.0044(14) -0.0239(17) -0.0010(17)
C33 0.063(2) 0.0437(17) 0.0433(16) -0.0065(13) -0.0233(15) -0.0005(15)
C34 0.0499(17) 0.0387(15) 0.0345(14) -0.0046(11) -0.0173(12) -0.0086(13)
Rh1B 0.02427(9) 0.02098(9) 0.03076(9) -0.00891(7) -0.00233(7) 0.00097(6)
P1B 0.0295(3) 0.0168(3) 0.0363(3) -0.0003(2) -0.0144(2) -0.0008(2)
P2B 0.0222(3) 0.0174(3) 0.0226(3) -0.0030(2) -0.0037(2) 0.0011(2)
C1B 0.0440(16) 0.0351(14) 0.0431(15) -0.0249(12) -0.0023(12) 0.0044(12)
C2B 0.0358(14) 0.0319(14) 0.0502(16) -0.0203(12) -0.0014(12) 0.0103(11)
C3B 0.0303(14) 0.0543(19) 0.0520(17) -0.0221(14) -0.0005(12) 0.0090(13)
C4B 0.0272(13) 0.0545(19) 0.0541(18) -0.0166(14) 0.0036(12) -0.0049(12)
C5B 0.0294(13) 0.0349(14) 0.0431(15) -0.0100(11) 0.0078(11) -0.0114(11)
C6B 0.0414(15) 0.0374(15) 0.0361(14) -0.0019(11) 0.0083(12) -0.0023(12)
C7B 0.0492(18) 0.066(2) 0.0313(14) -0.0084(14) 0.0044(13) 0.0025(15)
C8B 0.0507(18) 0.067(2) 0.0374(15) -0.0252(15) -0.0042(13) 0.0038(16)
C15B 0.0306(12) 0.0216(11) 0.0307(12) -0.0010(9) -0.0108(10) -0.0007(9)
C16B 0.0302(13) 0.0385(14) 0.0356(13) -0.0023(11) -0.0111(11) -0.0047(11)
C17B 0.0497(17) 0.0439(17) 0.0494(17) 0.0045(13) -0.0259(14) -0.0179(14)
C18B 0.056(2) 0.0530(19) 0.058(2) 0.0084(15) -0.0373(16) -0.0173(16)
C19B 0.0597(19) 0.0439(17) 0.0398(15) 0.0075(13) -0.0260(14) -0.0066(14)
C20B 0.0420(15) 0.0287(13) 0.0455(15) 0.0084(11) -0.0213(12) -0.0062(11)
C21B 0.0387(14) 0.0305(13) 0.0258(12) 0.0040(10) -0.0113(10) -0.0104(11)
C22B 0.0250(11) 0.0301(12) 0.0265(11) -0.0007(9) -0.0029(9) -0.0014(9)
C23B 0.0251(11) 0.0252(11) 0.0283(11) -0.0038(9) -0.0067(9) 0.0010(9)
C24B 0.0399(15) 0.0386(15) 0.0345(14) -0.0053(11) -0.0073(11) 0.0077(12)
C25B 0.0533(19) 0.0522(19) 0.0457(17) -0.0201(14) -0.0139(14) 0.0091(15)
C26B 0.055(2) 0.078(3) 0.057(2) -0.0254(19) -0.0303(17) 0.0213(18)
C27B 0.0441(18) 0.073(2) 0.068(2) -0.0285(19) -0.0304(17) 0.0222(17)
C28B 0.0382(15) 0.0379(15) 0.0449(15) -0.0129(12) -0.0177(12) 0.0123(12)
C29B 0.0271(11) 0.0184(10) 0.0258(11) -0.0013(8) -0.0054(9) 0.0003(9)
C30B 0.0342(13) 0.0227(11) 0.0298(12) -0.0067(9) -0.0091(10) 0.0042(10)
C31B 0.0333(13) 0.0209(11) 0.0394(14) -0.0049(10) -0.0105(11) 0.0025(10)
C32B 0.0368(14) 0.0228(12) 0.0397(14) 0.0019(10) -0.0138(11) 0.0024(10)
C33B 0.0424(14) 0.0263(12) 0.0296(12) 0.0019(10) -0.0121(11) 0.0002(11)
C34B 0.0351(13) 0.0210(11) 0.0267(11) -0.0032(9) -0.0078(10) 0.0003(9)
C9C 0.027(2) 0.0190(17) 0.0203(19) -0.0040(15) -0.0056(16) 0.0023(15)
C10C 0.034(2) 0.0233(19) 0.024(2) -0.0049(18) -0.0096(18) 0.0025(18)
C11C 0.040(2) 0.0282(19) 0.0257(18) -0.0033(15) -0.0129(16) 0.0080(16)
C12C 0.036(2) 0.0253(19) 0.030(2) -0.0027(17) -0.0069(18) 0.0080(17)
C13C 0.034(2) 0.0192(18) 0.024(2) -0.0040(18) -0.0017(18) 0.0028(17)
C14C 0.0329(19) 0.0196(17) 0.0203(17) -0.0025(13) -0.0058(14) 0.0011(14)
C9B 0.024(3) 0.020(2) 0.022(3) -0.004(2) -0.005(2) 0.003(2)
C10B 0.029(3) 0.020(2) 0.028(3) -0.002(3) -0.010(2) 0.000(2)
C11B 0.031(3) 0.028(3) 0.038(3) 0.000(2) -0.011(2) 0.005(2)
C12B 0.037(3) 0.026(3) 0.035(3) 0.001(2) -0.011(2) 0.004(2)
C13B 0.035(3) 0.018(2) 0.028(3) -0.001(3) -0.005(3) 0.002(2)
C14B 0.029(2) 0.022(2) 0.024(2) -0.0024(19) -0.005(2) 0.0005(19)
F1B 0.0279(9) 0.0918(16) 0.0657(12) -0.0222(11) -0.0144(8) 0.0141(9)
F2B 0.0566(13) 0.0736(15) 0.1124(19) 0.0066(13) -0.0445(13) -0.0342(11)
F3B 0.0456(10) 0.0922(15) 0.0445(10) -0.0262(10) -0.0197(8) -0.0038(10)
F4B 0.222(3) 0.0507(13) 0.0273(9) 0.0059(9) 0.0246(14) 0.0466(17)
F5B 0.0714(13) 0.0280(8) 0.0635(12) 0.0037(8) -0.0131(10) -0.0100(8)
F6B 0.0711(14) 0.0627(13) 0.0956(17) 0.0430(12) -0.0462(13) -0.0251(11)
F7B 0.143(3) 0.165(3) 0.0617(14) -0.0515(17) -0.0588(16) 0.125(2)
F8B 0.0443(11) 0.0605(13) 0.0943(16) 0.0103(11) 0.0079(11) 0.0192(9)
F9B 0.0705(15) 0.0368(11) 0.135(2) 0.0179(12) -0.0074(14) 0.0124(10)
F13B 0.0725(13) 0.0435(10) 0.0427(9) -0.0147(8) -0.0062(9) 0.0116(9)
F14B 0.0551(12) 0.0798(15) 0.0571(12) -0.0296(11) -0.0113(9) -0.0143(10)
F15B 0.1187(19) 0.0572(12) 0.0185(8) -0.0071(7) 0.0035(9) -0.0031(12)
F16B 0.0746(14) 0.0436(11) 0.0746(14) -0.0015(10) 0.0047(11) -0.0188(10)
F17B 0.0747(15) 0.0396(11) 0.0946(17) 0.0132(11) 0.0069(12) 0.0159(10)
F18B 0.207(3) 0.0497(13) 0.0334(10) 0.0164(9) -0.0233(14) -0.0266(16)
F22B 0.095(2) 0.0694(17) 0.241(4) 0.066(2) -0.079(3) -0.0505(16)
F23B 0.094(2) 0.143(3) 0.168(3) -0.112(3) 0.040(2) -0.070(2)
F24B 0.0255(9) 0.0662(14) 0.161(3) -0.0237(15) -0.0046(12) -0.0112(9)
C35B 0.0221(10) 0.0251(11) 0.0201(10) -0.0047(8) -0.0017(8) 0.0014(9)
C36B 0.0235(11) 0.0337(13) 0.0248(11) -0.0024(9) -0.0052(9) 0.0015(9)
C37B 0.0210(11) 0.0377(14) 0.0330(12) -0.0096(10) -0.0043(9) -0.0021(10)
C38B 0.0269(12) 0.0320(13) 0.0311(12) -0.0083(10) 0.0023(10) -0.0059(10)
C39B 0.0304(12) 0.0254(12) 0.0229(11) -0.0050(9) -0.0002(9) -0.0018(9)
C40B 0.0241(11) 0.0264(11) 0.0195(10) -0.0044(8) -0.0044(8) -0.0003(9)
C41B 0.0281(13) 0.0539(18) 0.0472(16) -0.0103(14) -0.0103(12) -0.0064(12)
C42B 0.0495(16) 0.0275(13) 0.0323(13) -0.0012(10) -0.0054(12) -0.0072(11)
C43B 0.0233(11) 0.0246(11) 0.0201(10) -0.0001(8) -0.0028(8) -0.0027(9)
C44B 0.0253(11) 0.0308(12) 0.0202(10) -0.0008(9) -0.0046(9) 0.0001(9)
C45B 0.0327(13) 0.0299(13) 0.0277(12) -0.0017(10) -0.0027(10) 0.0032(10)
C46B 0.0437(15) 0.0307(13) 0.0272(12) -0.0084(10) -0.0024(11) 0.0012(11)
C47B 0.0384(14) 0.0315(13) 0.0226(11) -0.0056(9) -0.0066(10) -0.0056(10)
C48B 0.0281(12) 0.0271(12) 0.0229(11) -0.0005(9) -0.0077(9) -0.0021(9)
C49B 0.0462(16) 0.0432(16) 0.0388(15) -0.0068(12) -0.0034(12) 0.0162(13)
C50B 0.0591(17) 0.0472(15) 0.0306(13) -0.0081(11) -0.0171(12) -0.0110(13)
C51B 0.0211(10) 0.0298(12) 0.0200(10) 0.0005(9) -0.0033(8) 0.0019(9)
C52B 0.0276(11) 0.0296(12) 0.0224(11) -0.0013(9) -0.0037(9) 0.0028(9)
C53B 0.0294(12) 0.0370(14) 0.0207(11) -0.0037(10) -0.0007(9) 0.0017(10)
C54B 0.0343(13) 0.0420(15) 0.0189(11) 0.0025(10) -0.0016(9) 0.0027(11)
C55B 0.0362(13) 0.0326(13) 0.0251(12) 0.0043(10) -0.0007(10) -0.0003(10)
C56B 0.0308(12) 0.0304(12) 0.0214(11) -0.0015(9) -0.0036(9) -0.0006(10)
C57B 0.0470(16) 0.0426(15) 0.0217(12) -0.0047(11) -0.0013(11) -0.0008(12)
C58B 0.068(2) 0.0373(16) 0.0307(14) 0.0062(12) 0.0001(13) -0.0036(14)
C59B 0.0235(11) 0.0293(12) 0.0178(10) 0.0000(8) -0.0030(8) -0.0007(9)
C60B 0.0252(11) 0.0303(12) 0.0253(11) -0.0044(9) -0.0031(9) -0.0003(9)
C61B 0.0273(12) 0.0345(13) 0.0321(12) -0.0054(10) -0.0026(10) 0.0037(10)
C62B 0.0204(11) 0.0410(15) 0.0372(13) -0.0034(11) -0.0006(10) 0.0017(10)
C63B 0.0235(12) 0.0368(14) 0.0367(13) -0.0012(11) -0.0020(10) -0.0033(10)
C64B 0.0242(11) 0.0280(12) 0.0315(12) 0.0012(10) -0.0033(9) -0.0002(9)
C65B 0.0369(14) 0.0416(16) 0.076(2) -0.0162(14) -0.0117(14) 0.0108(12)
C66B 0.0262(14) 0.0424(17) 0.085(3) -0.0036(17) -0.0045(15) -0.0069(12)
B1B 0.0225(12) 0.0252(12) 0.0186(11) -0.0009(9) -0.0054(9) 0.0001(10)
F10C 0.091(4) 0.0614(19) 0.033(2) -0.0105(15) -0.030(2) 0.015(2)
F11C 0.100(3) 0.098(3) 0.055(2) 0.014(2) -0.039(2) -0.069(3)
F12C 0.075(2) 0.102(3) 0.0369(17) -0.0403(18) -0.0168(15) 0.017(2)
F19C 0.0464(15) 0.0376(15) 0.177(4) -0.024(2) -0.028(2) 0.0025(11)
F20C 0.0720(18) 0.0659(17) 0.0738(19) -0.0257(15) 0.0131(15) 0.0270(14)
F21C 0.101(2) 0.0546(16) 0.0804(19) -0.0063(14) -0.0392(17) 0.0383(15)
F10B 0.069(5) 0.075(4) 0.032(4) 0.012(3) -0.021(3) -0.035(3)
F11B 0.111(5) 0.072(4) 0.056(4) -0.033(3) -0.040(3) 0.007(4)
F12B 0.059(3) 0.102(5) 0.044(3) -0.011(4) -0.024(2) -0.032(3)
F19B 0.068(5) 0.038(4) 0.098(5) -0.029(4) -0.013(4) 0.006(4)
F20B 0.053(4) 0.060(5) 0.103(5) -0.017(5) -0.009(4) 0.018(4)
F21B 0.089(5) 0.038(4) 0.112(5) 0.005(4) -0.001(5) 0.020(4)
F4 0.0553(12) 0.0669(14) 0.1034(18) 0.0528(13) -0.0127(12) -0.0208(10)
F5 0.0674(14) 0.0631(13) 0.0847(16) 0.0260(12) 0.0136(12) 0.0369(11)
F6 0.0756(14) 0.0581(12) 0.0654(13) 0.0138(10) -0.0304(11) 0.0086(11)
F7 0.0514(13) 0.0518(13) 0.229(4) 0.0253(18) -0.0690(18) 0.0008(10)
F8 0.132(2) 0.109(2) 0.0607(14) 0.0325(14) 0.0133(15) 0.0795(19)
F9 0.1047(18) 0.0426(11) 0.0835(15) -0.0286(10) -0.0417(14) 0.0383(12)
F13 0.0495(11) 0.0641(12) 0.0626(12) -0.0283(10) -0.0165(9) -0.0083(9)
F14 0.0765(13) 0.0384(9) 0.0535(11) -0.0223(8) -0.0193(9) 0.0171(9)
F15 0.0719(13) 0.0613(12) 0.0319(8) -0.0206(8) -0.0129(8) 0.0086(10)
F22 0.0425(10) 0.0332(10) 0.133(2) -0.0074(11) -0.0183(12) -0.0088(8)
F23 0.0259(8) 0.0528(11) 0.1049(17) -0.0180(11) -0.0171(9) -0.0013(8)
F24 0.0756(15) 0.108(2) 0.0675(14) -0.0432(14) -0.0086(12) -0.0363(14)
C35 0.0241(11) 0.0209(11) 0.0308(12) -0.0045(9) -0.0033(9) 0.0012(9)
C36 0.0255(12) 0.0242(12) 0.0392(13) -0.0050(10) -0.0068(10) 0.0026(9)
C37 0.0231(12) 0.0298(13) 0.0499(16) -0.0068(11) -0.0048(11) -0.0010(10)
C38 0.0251(12) 0.0275(13) 0.0534(16) 0.0011(11) 0.0020(11) -0.0046(10)
C39 0.0258(12) 0.0271(12) 0.0419(14) 0.0027(11) 0.0020(10) 0.0010(10)
C40 0.0221(11) 0.0265(12) 0.0336(12) 0.0002(10) -0.0023(9) -0.0006(9)
C41 0.0275(13) 0.0424(15) 0.082(2) -0.0102(14) -0.0149(13) -0.0038(11)
C42 0.0332(14) 0.0338(14) 0.0557(18) 0.0157(13) 0.0030(13) 0.0007(11)
C43 0.0221(10) 0.0210(11) 0.0240(11) -0.0015(8) -0.0027(8) -0.0019(8)
C44 0.0226(10) 0.0234(11) 0.0234(10) -0.0045(8) -0.0042(8) -0.0011(9)
C45 0.0235(11) 0.0250(11) 0.0298(12) -0.0046(9) -0.0017(9) -0.0001(9)
C46 0.0313(12) 0.0273(12) 0.0257(11) -0.0088(9) 0.0016(9) -0.0013(10)
C47 0.0329(12) 0.0318(13) 0.0193(11) -0.0029(9) -0.0021(9) -0.0042(10)
C48 0.0288(12) 0.0255(11) 0.0236(11) 0.0005(9) -0.0052(9) -0.0007(9)
C49 0.0361(14) 0.0294(13) 0.0432(15) -0.0075(11) -0.0066(11) 0.0069(11)
C50 0.0550(16) 0.0484(15) 0.0221(11) -0.0038(11) -0.0094(11) -0.0052(13)
C51 0.0235(11) 0.0232(11) 0.0256(11) -0.0047(9) -0.0059(9) 0.0039(9)
C52 0.0286(12) 0.0237(11) 0.0295(12) -0.0052(9) -0.0089(9) 0.0042(9)
C53 0.0309(12) 0.0333(13) 0.0275(12) -0.0108(10) -0.0070(10) 0.0075(10)
C54 0.0437(15) 0.0409(15) 0.0235(12) -0.0049(10) -0.0025(10) 0.0055(12)
C55 0.0471(16) 0.0326(14) 0.0275(12) -0.0021(10) 0.0046(11) -0.0019(12)
C56 0.0361(13) 0.0270(12) 0.0267(12) -0.0060(9) -0.0008(10) -0.0026(10)
C57 0.0454(16) 0.0423(16) 0.0336(14) -0.0145(12) -0.0112(12) 0.0072(12)
C58 0.101(3) 0.0415(17) 0.0409(15) 0.0017(13) 0.0124(16) -0.0166(16)
C59 0.0252(11) 0.0217(11) 0.0211(10) -0.0012(8) -0.0044(8) 0.0003(9)
C60 0.0280(11) 0.0218(11) 0.0255(11) -0.0035(9) -0.0019(9) -0.0007(9)
C61 0.0288(12) 0.0256(12) 0.0276(11) -0.0028(9) 0.0002(9) 0.0024(9)
C62 0.0225(11) 0.0323(13) 0.0353(13) -0.0017(10) -0.0006(10) 0.0022(10)
C63 0.0256(12) 0.0296(12) 0.0328(12) -0.0021(10) -0.0048(10) -0.0021(10)
C64 0.0258(11) 0.0211(11) 0.0284(11) -0.0026(9) -0.0046(9) 0.0005(9)
C65 0.0383(14) 0.0329(13) 0.0485(15) -0.0092(11) 0.0059(12) 0.0060(11)
C66 0.0270(13) 0.0404(16) 0.066(2) -0.0114(14) -0.0075(13) -0.0029(11)
B1 0.0243(12) 0.0201(12) 0.0246(12) -0.0025(9) -0.0058(10) 0.0003(9)
F1 0.0422(13) 0.0433(14) 0.098(2) -0.0160(14) -0.0249(14) -0.0117(10)
F2 0.072(2) 0.109(3) 0.109(3) 0.044(2) -0.063(2) -0.050(2)
F3 0.0269(12) 0.117(3) 0.131(3) -0.074(2) -0.0084(14) 0.0066(16)
F10 0.134(4) 0.070(3) 0.034(2) -0.0085(18) -0.044(2) 0.038(3)
F11 0.107(4) 0.086(3) 0.046(2) 0.022(2) -0.041(3) -0.064(3)
F12 0.074(3) 0.131(4) 0.0260(18) -0.026(3) 0.0020(17) 0.002(3)
F16 0.103(3) 0.038(2) 0.087(3) 0.023(2) 0.006(3) 0.009(2)
F17 0.068(3) 0.055(4) 0.046(3) 0.020(2) 0.013(2) -0.012(3)
F18 0.158(5) 0.046(3) 0.052(2) -0.002(2) -0.005(4) -0.038(4)
F19 0.050(2) 0.062(3) 0.085(3) -0.047(2) -0.004(2) 0.003(2)
F20 0.0385(15) 0.051(2) 0.077(3) -0.025(2) 0.0155(17) 0.0100(14)
F21 0.124(4) 0.039(2) 0.070(2) 0.0116(18) 0.025(3) 0.034(3)
F1A 0.050(4) 0.077(5) 0.106(5) -0.032(4) -0.040(4) 0.005(4)
F2A 0.026(3) 0.060(4) 0.113(5) -0.012(4) -0.042(4) 0.009(3)
F3A 0.040(4) 0.088(5) 0.117(5) 0.011(5) -0.008(4) -0.019(4)
F10A 0.058(2) 0.139(4) 0.052(3) -0.038(3) -0.031(2) 0.016(3)
F11A 0.119(4) 0.064(2) 0.039(2) -0.0249(19) -0.036(3) 0.010(3)
F12A 0.108(4) 0.093(3) 0.034(2) 0.028(2) -0.029(2) -0.055(3)
F16A 0.111(4) 0.039(2) 0.118(4) 0.023(3) 0.021(3) 0.006(3)
F17A 0.120(5) 0.061(4) 0.034(2) 0.014(2) -0.007(3) -0.024(3)
F18A 0.096(3) 0.055(3) 0.049(2) 0.001(2) 0.002(2) -0.038(2)
F19A 0.081(5) 0.052(4) 0.042(3) -0.015(3) 0.015(3) 0.007(4)
F20A 0.045(3) 0.056(4) 0.113(5) -0.027(4) -0.007(3) 0.020(3)
F21A 0.061(4) 0.023(3) 0.083(4) -0.005(3) 0.020(3) 0.006(3)

loop_
_atom_type_symbol
_atom_type_description
_atom_type_scat_dispersion_real
_atom_type_scat_dispersion_imag
_atom_type_scat_source
C C 0.0181 0.0091 'International Tables Vol C Tables 4.2.6.8 and 6.1.1.4'
H H 0.0000 0.0000 'International Tables Vol C Tables 4.2.6.8 and 6.1.1.4'
B B 0.0090 0.0039 'International Tables Vol C Tables 4.2.6.8 and 6.1.1.4'
F F 0.0727 0.0534 'International Tables Vol C Tables 4.2.6.8 and 6.1.1.4'
P P 0.2955 0.4335 'International Tables Vol C Tables 4.2.6.8 and 6.1.1.4'
Rh Rh 0.0927 3.6045 'International Tables Vol C Tables 4.2.6.8 and 6.1.1.4'

loop_
_geom_angle_atom_site_label_1
_geom_angle_atom_site_label_2
_geom_angle_atom_site_label_3
_geom_angle
P1 Rh1 P2 84.47(2)
C1 Rh1 P1 156.35(9)
C1 Rh1 P2 99.91(8)
C1 Rh1 C5 85.56(11)
C1 Rh1 C6 79.64(11)
C2 Rh1 P1 167.99(9)
C2 Rh1 P2 91.38(8)
C2 Rh1 C1 35.59(12)
C2 Rh1 C5 79.37(12)
C2 Rh1 C6 94.52(12)
C5 Rh1 P1 99.98(9)
C5 Rh1 P2 155.82(9)
C6 Rh1 P1 91.55(8)
C6 Rh1 P2 168.68(9)
C6 Rh1 C5 35.43(12)
C9 P1 Rh1 113.58(9)
C9 P1 C15 104.20(12)
C9 P1 C21 102.52(16)
C15 P1 Rh1 119.35(10)
C15 P1 C21 105.80(16)
C21 P1 Rh1 109.83(10)
C22 P2 Rh1 109.56(10)
C22 P2 C23 106.27(15)
C23 P2 Rh1 118.90(8)
C29 P2 Rh1 113.74(9)
C29 P2 C22 102.71(16)
C29 P2 C23 104.21(11)
Rh1 C1 H1 113.6
C2 C1 Rh1 71.90(16)
C2 C1 H1 113.6
C2 C1 C8 125.2(3)
C8 C1 Rh1 111.6(2)
C8 C1 H1 113.6
Rh1 C2 H2 114.0
C1 C2 Rh1 72.52(17)
C1 C2 H2 114.0
C1 C2 C3 126.5(3)
C3 C2 Rh1 107.3(2)
C3 C2 H2 114.0
C2 C3 H3A 108.8
C2 C3 H3B 108.8
C2 C3 C4 113.9(3)
H3A C3 H3B 107.7
C4 C3 H3A 108.8
C4 C3 H3B 108.8
C3 C4 H4A 109.0
C3 C4 H4B 109.0
H4A C4 H4B 107.8
C5 C4 C3 113.0(3)
C5 C4 H4A 109.0
C5 C4 H4B 109.0
Rh1 C5 H5 113.5
C4 C5 Rh1 111.8(2)
C4 C5 H5 113.5
C6 C5 Rh1 72.12(15)
C6 C5 C4 125.3(3)
C6 C5 H5 113.5
Rh1 C6 H6 114.3
C5 C6 Rh1 72.46(16)
C5 C6 H6 114.3
C5 C6 C7 126.1(3)
C7 C6 Rh1 106.66(18)
C7 C6 H6 114.3
C6 C7 H7A 108.7
C6 C7 H7B 108.7
C6 C7 C8 114.1(3)
H7A C7 H7B 107.6
C8 C7 H7A 108.7
C8 C7 H7B 108.7
C1 C8 C7 113.5(2)
C1 C8 H8A 108.9
C1 C8 H8B 108.9
C7 C8 H8A 108.9
C7 C8 H8B 108.9
H8A C8 H8B 107.7
P1 C9 H9 106.1
C10 C9 P1 115.1(2)
C10 C9 H9 106.1
C10 C9 C14 110.0(2)
C14 C9 P1 112.77(18)
C14 C9 H9 106.1
C9 C10 H10E 109.6
C9 C10 H10F 109.6
H10E C10 H10F 108.1
C11 C10 C9 110.1(3)
C11 C10 H10E 109.6
C11 C10 H10F 109.6
C10 C11 H11E 109.3
C10 C11 H11F 109.3
H11E C11 H11F 107.9
C12 C11 C10 111.7(3)
C12 C11 H11E 109.3
C12 C11 H11F 109.3
C11 C12 H12E 109.3
C11 C12 H12F 109.3
H12E C12 H12F 108.0
C13 C12 C11 111.5(3)
C13 C12 H12E 109.3
C13 C12 H12F 109.3
C12 C13 H13E 109.4
C12 C13 H13F 109.4
C12 C13 C14 111.3(3)
H13E C13 H13F 108.0
C14 C13 H13E 109.4
C14 C13 H13F 109.4
C9 C14 H14E 109.7
C9 C14 H14F 109.7
C13 C14 C9 109.9(2)
C13 C14 H14E 109.7
C13 C14 H14F 109.7
H14E C14 H14F 108.2
P1 C15 H15 107.5
C16 C15 P1 112.28(19)
C16 C15 H15 107.5
C16 C15 C20 112.5(3)
C20 C15 P1 109.2(2)
C20 C15 H15 107.5
C15 C16 H16C 109.2
C15 C16 H16D 109.2
C15 C16 C17 112.2(3)
H16C C16 H16D 107.9
C17 C16 H16C 109.2
C17 C16 H16D 109.2
C16 C17 H17C 109.5
C16 C17 H17D 109.5
H17C C17 H17D 108.1
C18 C17 C16 110.5(3)
C18 C17 H17C 109.5
C18 C17 H17D 109.5
C17 C18 H18C 109.5
C17 C18 H18D 109.5
H18C C18 H18D 108.1
C19 C18 C17 110.6(3)
C19 C18 H18C 109.5
C19 C18 H18D 109.5
C18 C19 H19C 109.3
C18 C19 H19D 109.3
C18 C19 C20 111.6(3)
H19C C19 H19D 108.0
C20 C19 H19C 109.3
C20 C19 H19D 109.3
C15 C20 H20C 109.4
C15 C20 H20D 109.4
C19 C20 C15 111.4(3)
C19 C20 H20C 109.4
C19 C20 H20D 109.4
H20C C20 H20D 108.0
P1 C21 H21C 108.9
P1 C21 H21D 108.9
H21C C21 H21D 107.7
C22 C21 P1 113.4(2)
C22 C21 H21C 108.9
C22 C21 H21D 108.9
P2 C22 H22C 108.7
P2 C22 H22D 108.7
C21 C22 P2 114.2(2)
C21 C22 H22C 108.7
C21 C22 H22D 108.7
H22C C22 H22D 107.6
P2 C23 H23 107.3
C24 C23 P2 112.62(18)
C24 C23 H23 107.3
C24 C23 C28 111.9(2)
C28 C23 P2 110.06(18)
C28 C23 H23 107.3
C23 C24 H24C 109.3
C23 C24 H24D 109.3
H24C C24 H24D 107.9
C25 C24 C23 111.7(2)
C25 C24 H24C 109.3
C25 C24 H24D 109.3
C24 C25 H25C 109.5
C24 C25 H25D 109.5
H25C C25 H25D 108.1
C26 C25 C24 110.6(3)
C26 C25 H25C 109.5
C26 C25 H25D 109.5
C25 C26 H26C 109.5
C25 C26 H26D 109.5
C25 C26 C27 110.6(3)
H26C C26 H26D 108.1
C27 C26 H26C 109.5
C27 C26 H26D 109.5
C26 C27 H27C 109.4
C26 C27 H27D 109.4
C26 C27 C28 111.4(3)
H27C C27 H27D 108.0
C28 C27 H27C 109.4
C28 C27 H27D 109.4
C23 C28 H28C 109.1
C23 C28 H28D 109.1
C27 C28 C23 112.5(2)
C27 C28 H28C 109.1
C27 C28 H28D 109.1
H28C C28 H28D 107.8
P2 C29 H29 105.8
C30 C29 P2 115.7(2)
C30 C29 H29 105.8
C30 C29 C34 109.9(2)
C34 C29 P2 113.14(18)
C34 C29 H29 105.8
C29 C30 H30C 109.8
C29 C30 H30D 109.8
C29 C30 C31 109.5(3)
H30C C30 H30D 108.2
C31 C30 H30C 109.8
C31 C30 H30D 109.8
C30 C31 H31C 109.3
C30 C31 H31D 109.3
H31C C31 H31D 108.0
C32 C31 C30 111.6(3)
C32 C31 H31C 109.3
C32 C31 H31D 109.3
C31 C32 H32C 109.3
C31 C32 H32D 109.3
H32C C32 H32D 108.0
C33 C32 C31 111.6(3)
C33 C32 H32C 109.3
C33 C32 H32D 109.3
C32 C33 H33C 109.3
C32 C33 H33D 109.3
H33C C33 H33D 107.9
C34 C33 C32 111.8(3)
C34 C33 H33C 109.3
C34 C33 H33D 109.3
C29 C34 H34C 109.7
C29 C34 H34D 109.7
C33 C34 C29 109.7(2)
C33 C34 H34C 109.7
C33 C34 H34D 109.7
H34C C34 H34D 108.2
P1B Rh1B P2B 83.64(2)
C1B Rh1B P1B 92.17(8)
C1B Rh1B P2B 165.04(8)
C1B Rh1B C2B 35.62(11)
C1B Rh1B C6B 80.26(11)
C2B Rh1B P1B 99.21(8)
C2B Rh1B P2B 159.29(8)
C2B Rh1B C6B 86.75(11)
C5B Rh1B P1B 166.35(8)
C5B Rh1B P2B 91.88(7)
C5B Rh1B C1B 95.26(11)
C5B Rh1B C2B 80.55(11)
C5B Rh1B C6B 35.58(11)
C6B Rh1B P1B 157.87(8)
C6B Rh1B P2B 98.32(8)
C15B P1B Rh1B 109.61(8)
C15B P1B C9C 105.64(14)
C15B P1B C9B 104.04(19)
C21B P1B Rh1B 110.21(8)
C21B P1B C15B 106.94(12)
C21B P1B C9C 95.68(17)
C21B P1B C9B 117.0(2)
C9C P1B Rh1B 126.76(15)
C9B P1B Rh1B 108.7(2)
C22B P2B Rh1B 110.13(8)
C22B P2B C23B 106.47(11)
C22B P2B C29B 105.70(11)
C23B P2B Rh1B 111.78(8)
C29B P2B Rh1B 116.50(8)
C29B P2B C23B 105.62(11)
Rh1B C1B H1B 114.1
C2B C1B Rh1B 72.37(15)
C2B C1B H1B 114.1
C2B C1B C8B 126.3(3)
C8B C1B Rh1B 107.18(19)
C8B C1B H1B 114.1
Rh1B C2B H2B 114.0
C1B C2B Rh1B 72.01(15)
C1B C2B H2B 114.0
C1B C2B C3B 124.5(3)
C3B C2B Rh1B 110.94(18)
C3B C2B H2B 114.0
C2B C3B H3BA 108.9
C2B C3B H3BB 108.9
C2B C3B C4B 113.6(2)
H3BA C3B H3BB 107.7
C4B C3B H3BA 108.9
C4B C3B H3BB 108.9
C3B C4B H4BA 108.6
C3B C4B H4BB 108.6
H4BA C4B H4BB 107.6
C5B C4B C3B 114.5(2)
C5B C4B H4BA 108.6
C5B C4B H4BB 108.6
Rh1B C5B H5B 114.2
C4B C5B Rh1B 106.86(19)
C4B C5B H5B 114.2
C6B C5B Rh1B 72.80(16)
C6B C5B C4B 125.9(3)
C6B C5B H5B 114.2
Rh1B C6B H6B 113.9
C5B C6B Rh1B 71.62(16)
C5B C6B H6B 113.9
C5B C6B C7B 124.7(3)
C7B C6B Rh1B 111.2(2)
C7B C6B H6B 113.9
C6B C7B H7BA 108.9
C6B C7B H7BB 108.9
C6B C7B C8B 113.5(3)
H7BA C7B H7BB 107.7
C8B C7B H7BA 108.9
C8B C7B H7BB 108.9
C1B C8B C7B 114.2(2)
C1B C8B H8BA 108.7
C1B C8B H8BB 108.7
C7B C8B H8BA 108.7
C7B C8B H8BB 108.7
H8BA C8B H8BB 107.6
P1B C15B H15B 106.1
C16B C15B P1B 116.07(17)
C16B C15B H15B 106.1
C16B C15B C20B 109.4(2)
C20B C15B P1B 112.28(17)
C20B C15B H15B 106.1
C15B C16B H16A 109.7
C15B C16B H16B 109.7
H16A C16B H16B 108.2
C17B C16B C15B 109.9(2)
C17B C16B H16A 109.7
C17B C16B H16B 109.7
C16B C17B H17A 109.3
C16B C17B H17B 109.3
H17A C17B H17B 108.0
C18B C17B C16B 111.5(2)
C18B C17B H17A 109.3
C18B C17B H17B 109.3
C17B C18B H18A 109.3
C17B C18B H18B 109.3
H18A C18B H18B 107.9
C19B C18B C17B 111.7(3)
C19B C18B H18A 109.3
C19B C18B H18B 109.3
C18B C19B H19A 109.5
C18B C19B H19B 109.5
C18B C19B C20B 110.7(3)
H19A C19B H19B 108.1
C20B C19B H19A 109.5
C20B C19B H19B 109.5
C15B C20B H20A 109.6
C15B C20B H20B 109.6
C19B C20B C15B 110.3(2)
C19B C20B H20A 109.6
C19B C20B H20B 109.6
H20A C20B H20B 108.1
P1B C21B H21A 109.6
P1B C21B H21B 109.6
H21A C21B H21B 108.1
C22B C21B P1B 110.23(17)
C22B C21B H21A 109.6
C22B C21B H21B 109.6
P2B C22B H22A 109.9
P2B C22B H22B 109.9
C21B C22B P2B 108.99(17)
C21B C22B H22A 109.9
C21B C22B H22B 109.9
H22A C22B H22B 108.3
P2B C23B H23B 106.5
C24B C23B P2B 116.84(18)
C24B C23B H23B 106.5
C24B C23B C28B 108.6(2)
C28B C23B P2B 111.21(17)
C28B C23B H23B 106.5
C23B C24B H24A 109.7
C23B C24B H24B 109.7
C23B C24B C25B 109.7(2)
H24A C24B H24B 108.2
C25B C24B H24A 109.7
C25B C24B H24B 109.7
C24B C25B H25A 109.7
C24B C25B H25B 109.7
H25A C25B H25B 108.2
C26B C25B C24B 110.0(3)
C26B C25B H25A 109.7
C26B C25B H25B 109.7
C25B C26B H26A 109.4
C25B C26B H26B 109.4
H26A C26B H26B 108.0
C27B C26B C25B 111.4(3)
C27B C26B H26A 109.4
C27B C26B H26B 109.4
C26B C27B H27A 109.6
C26B C27B H27B 109.6
C26B C27B C28B 110.3(3)
H27A C27B H27B 108.1
C28B C27B H27A 109.6
C28B C27B H27B 109.6
C23B C28B H28A 109.6
C23B C28B H28B 109.6
C27B C28B C23B 110.4(2)
C27B C28B H28A 109.6
C27B C28B H28B 109.6
H28A C28B H28B 108.1
P2B C29B H29B 106.4
C30B C29B P2B 115.84(16)
C30B C29B H29B 106.4
C30B C29B C34B 110.15(19)
C34B C29B P2B 111.09(15)
C34B C29B H29B 106.4
C29B C30B H30A 109.3
C29B C30B H30B 109.3
H30A C30B H30B 108.0
C31B C30B C29B 111.6(2)
C31B C30B H30A 109.3
C31B C30B H30B 109.3
C30B C31B H31A 109.1
C30B C31B H31B 109.1
H31A C31B H31B 107.8
C32B C31B C30B 112.5(2)
C32B C31B H31A 109.1
C32B C31B H31B 109.1
C31B C32B H32A 109.4
C31B C32B H32B 109.4
H32A C32B H32B 108.0
C33B C32B C31B 111.1(2)
C33B C32B H32A 109.4
C33B C32B H32B 109.4
C32B C33B H33A 109.5
C32B C33B H33B 109.5
C32B C33B C34B 110.7(2)
H33A C33B H33B 108.1
C34B C33B H33A 109.5
C34B C33B H33B 109.5
C29B C34B H34A 109.6
C29B C34B H34B 109.6
C33B C34B C29B 110.09(19)
C33B C34B H34A 109.6
C33B C34B H34B 109.6
H34A C34B H34B 108.2
P1B C9C H9C 108.0
C10C C9C P1B 110.4(3)
C10C C9C H9C 108.0
C14C C9C P1B 110.6(3)
C14C C9C H9C 108.0
C14C C9C C10C 111.6(4)
C9C C10C H10A 109.2
C9C C10C H10B 109.2
H10A C10C H10B 107.9
C11C C10C C9C 112.1(4)
C11C C10C H10A 109.2
C11C C10C H10B 109.2
C10C C11C H11A 109.4
C10C C11C H11B 109.4
H11A C11C H11B 108.0
C12C C11C C10C 111.4(4)
C12C C11C H11A 109.4
C12C C11C H11B 109.4
C11C C12C H12A 109.5
C11C C12C H12B 109.5
C11C C12C C13C 110.5(4)
H12A C12C H12B 108.1
C13C C12C H12A 109.5
C13C C12C H12B 109.5
C12C C13C H13A 109.4
C12C C13C H13B 109.4
C12C C13C C14C 111.0(4)
H13A C13C H13B 108.0
C14C C13C H13A 109.4
C14C C13C H13B 109.4
C9C C14C H14A 109.4
C9C C14C H14B 109.4
C13C C14C C9C 111.0(3)
C13C C14C H14A 109.4
C13C C14C H14B 109.4
H14A C14C H14B 108.0
P1B C9B H9B 107.9
C10B C9B P1B 108.4(4)
C10B C9B H9B 107.9
C14B C9B P1B 113.8(4)
C14B C9B H9B 107.9
C14B C9B C10B 110.6(5)
C9B C10B H10C 109.7
C9B C10B H10D 109.7
H10C C10B H10D 108.2
C11B C10B C9B 110.0(5)
C11B C10B H10C 109.7
C11B C10B H10D 109.7
C10B C11B H11C 109.6
C10B C11B H11D 109.6
H11C C11B H11D 108.1
C12B C11B C10B 110.4(6)
C12B C11B H11C 109.6
C12B C11B H11D 109.6
C11B C12B H12C 109.5
C11B C12B H12D 109.5
C11B C12B C13B 110.9(6)
H12C C12B H12D 108.0
C13B C12B H12C 109.5
C13B C12B H12D 109.5
C12B C13B H13C 109.2
C12B C13B H13D 109.2
C12B C13B C14B 112.0(6)
H13C C13B H13D 107.9
C14B C13B H13C 109.2
C14B C13B H13D 109.2
C9B C14B C13B 110.9(5)
C9B C14B H14C 109.5
C9B C14B H14D 109.5
C13B C14B H14C 109.5
C13B C14B H14D 109.5
H14C C14B H14D 108.0
C36B C35B C40B 115.5(2)
C36B C35B B1B 122.0(2)
C40B C35B B1B 122.35(19)
C35B C36B H36B 118.8
C37B C36B C35B 122.4(2)
C37B C36B H36B 118.8
C36B C37B C41B 119.2(2)
C38B C37B C36B 121.0(2)
C38B C37B C41B 119.8(2)
C37B C38B H38B 121.1
C37B C38B C39B 117.8(2)
C39B C38B H38B 121.1
C38B C39B C42B 118.4(2)
C40B C39B C38B 121.1(2)
C40B C39B C42B 120.5(2)
C35B C40B H40B 118.9
C39B C40B C35B 122.1(2)
C39B C40B H40B 118.9
F1B C41B F3B 105.2(3)
F1B C41B C37B 112.1(2)
F2B C41B F1B 107.3(3)
F2B C41B F3B 106.3(3)
F2B C41B C37B 113.3(3)
F3B C41B C37B 112.2(2)
F4B C42B F5B 105.6(2)
F4B C42B F6B 108.3(3)
F4B C42B C39B 113.2(2)
F5B C42B F6B 103.6(2)
F5B C42B C39B 112.8(2)
F6B C42B C39B 112.6(2)
C44B C43B B1B 121.72(19)
C48B C43B C44B 115.6(2)
C48B C43B B1B 122.5(2)
C43B C44B H44B 118.9
C45B C44B C43B 122.1(2)
C45B C44B H44B 118.9
C44B C45B C46B 121.0(2)
C44B C45B C49B 121.0(2)
C46B C45B C49B 118.0(2)
C45B C46B H46B 121.0
C47B C46B C45B 118.0(2)
C47B C46B H46B 121.0
C46B C47B C48B 121.0(2)
C46B C47B C50B 119.7(2)
C48B C47B C50B 119.3(2)
C43B C48B H48B 118.9
C47B C48B C43B 122.2(2)
C47B C48B H48B 118.9
F7B C49B F8B 107.2(3)
F7B C49B F9B 107.8(3)
F7B C49B C45B 113.8(2)
F8B C49B F9B 102.4(2)
F8B C49B C45B 112.5(2)
F9B C49B C45B 112.4(3)
F10C C50B C47B 112.5(4)
F10C C50B F12C 101.2(3)
F11C C50B C47B 114.3(3)
F11C C50B F10C 110.9(4)
F11C C50B F12C 106.0(4)
F12C C50B C47B 110.9(3)
F10B C50B C47B 115.1(6)
F10B C50B F12B 99.9(6)
F11B C50B C47B 114.6(4)
F11B C50B F10B 114.3(7)
F11B C50B F12B 102.0(6)
F12B C50B C47B 108.6(4)
C52B C51B B1B 121.0(2)
C56B C51B C52B 115.6(2)
C56B C51B B1B 123.1(2)
C51B C52B H52B 118.9
C53B C52B C51B 122.2(2)
C53B C52B H52B 118.9
C52B C53B C57B 118.6(2)
C54B C53B C52B 121.1(2)
C54B C53B C57B 120.2(2)
C53B C54B H54B 121.1
C55B C54B C53B 117.9(2)
C55B C54B H54B 121.1
C54B C55B C56B 120.9(2)
C54B C55B C58B 120.6(2)
C56B C55B C58B 118.5(2)
C51B C56B H56B 118.9
C55B C56B C51B 122.3(2)
C55B C56B H56B 118.9
F13B C57B C53B 112.6(2)
F14B C57B F13B 105.3(2)
F14B C57B C53B 112.3(2)
F15B C57B F13B 106.4(2)
F15B C57B F14B 106.4(2)
F15B C57B C53B 113.3(2)
F16B C58B C55B 112.3(3)
F17B C58B F16B 103.7(3)
F17B C58B C55B 112.2(3)
F18B C58B F16B 105.6(3)
F18B C58B F17B 109.2(3)
F18B C58B C55B 113.2(3)
C60B C59B C64B 115.6(2)
C60B C59B B1B 123.7(2)
C64B C59B B1B 120.3(2)
C59B C60B H60B 118.9
C61B C60B C59B 122.2(2)
C61B C60B H60B 118.9
C60B C61B C65B 120.4(2)
C62B C61B C60B 120.9(2)
C62B C61B C65B 118.7(2)
C61B C62B H62B 120.9
C63B C62B C61B 118.2(2)
C63B C62B H62B 120.9
C62B C63B C64B 120.7(2)
C62B C63B C66B 120.4(2)
C64B C63B C66B 118.8(2)
C59B C64B H64B 118.8
C63B C64B C59B 122.4(2)
C63B C64B H64B 118.8
F19C C65B C61B 115.6(3)
F19C C65B F20C 108.2(3)
F19C C65B F21C 108.4(4)
F20C C65B C61B 110.2(3)
F21C C65B C61B 112.3(3)
F21C C65B F20C 101.2(3)
F19B C65B C61B 109.1(6)
F20B C65B C61B 123.2(7)
F20B C65B F19B 108.1(9)
F20B C65B F21B 108.8(9)
F21B C65B C61B 107.8(5)
F21B C65B F19B 96.4(9)
F22B C66B F24B 106.6(3)
F22B C66B C63B 112.8(3)
F23B C66B F22B 105.3(4)
F23B C66B F24B 105.4(3)
F23B C66B C63B 112.6(3)
F24B C66B C63B 113.5(3)
C35B B1B C59B 113.33(19)
C43B B1B C35B 105.76(18)
C43B B1B C51B 112.67(19)
C43B B1B C59B 110.95(18)
C51B B1B C35B 111.48(18)
C51B B1B C59B 102.84(18)
C36 C35 B1 122.2(2)
C40 C35 C36 115.6(2)
C40 C35 B1 122.2(2)
C35 C36 H36 118.9
C37 C36 C35 122.2(2)
C37 C36 H36 118.9
C36 C37 C41 120.3(3)
C38 C37 C36 121.0(2)
C38 C37 C41 118.7(2)
C37 C38 H38 121.0
C39 C38 C37 118.0(2)
C39 C38 H38 121.0
C38 C39 C40 120.6(2)
C38 C39 C42 120.8(2)
C40 C39 C42 118.5(2)
C35 C40 H40 118.7
C39 C40 C35 122.6(2)
C39 C40 H40 118.7
F1 C41 C37 112.6(3)
F1 C41 F3 101.3(3)
F2 C41 C37 113.8(3)
F2 C41 F1 107.6(3)
F2 C41 F3 108.8(4)
F3 C41 C37 112.0(3)
F1A C41 C37 115.0(5)
F2A C41 C37 113.5(5)
F2A C41 F1A 103.9(8)
F3A C41 C37 115.9(7)
F3A C41 F1A 105.7(9)
F3A C41 F2A 101.3(8)
F4 C42 F5 106.1(3)
F4 C42 F6 107.3(3)
F4 C42 C39 112.9(2)
F5 C42 F6 104.7(3)
F5 C42 C39 112.2(2)
F6 C42 C39 113.0(2)
C44 C43 C48 115.4(2)
C44 C43 B1 123.1(2)
C48 C43 B1 121.4(2)
C43 C44 H44 118.7
C45 C44 C43 122.5(2)
C45 C44 H44 118.7
C44 C45 C49 119.5(2)
C46 C45 C44 120.8(2)
C46 C45 C49 119.7(2)
C45 C46 H46 121.0
C47 C46 C45 117.9(2)
C47 C46 H46 121.0
C46 C47 C48 121.0(2)
C46 C47 C50 118.7(2)
C48 C47 C50 120.3(2)
C43 C48 H48 118.9
C47 C48 C43 122.3(2)
C47 C48 H48 118.9
F7 C49 F8 103.9(3)
F7 C49 F9 109.3(3)
F7 C49 C45 113.7(2)
F8 C49 C45 112.2(2)
F9 C49 F8 103.1(3)
F9 C49 C45 113.7(2)
F10 C50 C47 112.9(3)
F11 C50 C47 114.7(3)
F11 C50 F10 106.9(5)
F11 C50 F12 106.8(5)
F12 C50 C47 111.8(3)
F12 C50 F10 102.8(4)
F10A C50 C47 111.9(3)
F10A C50 F11A 101.4(4)
F11A C50 C47 112.5(3)
F12A C50 C47 114.4(3)
F12A C50 F10A 108.7(5)
F12A C50 F11A 107.0(5)
C52 C51 C56 115.7(2)
C52 C51 B1 122.7(2)
C56 C51 B1 120.9(2)
C51 C52 H52 118.9
C53 C52 C51 122.1(2)
C53 C52 H52 118.9
C52 C53 C57 118.5(2)
C54 C53 C52 121.1(2)
C54 C53 C57 120.4(2)
C53 C54 H54 121.1
C53 C54 C55 117.8(2)
C55 C54 H54 121.1
C54 C55 C58 118.9(3)
C56 C55 C54 121.0(2)
C56 C55 C58 120.1(3)
C51 C56 H56 118.9
C55 C56 C51 122.2(2)
C55 C56 H56 118.9
F13 C57 F14 106.0(3)
F13 C57 F15 106.7(2)
F13 C57 C53 112.3(2)
F14 C57 F15 106.2(2)
F14 C57 C53 112.3(2)
F15 C57 C53 112.8(3)
F16 C58 C55 108.1(3)
F17 C58 C55 108.7(5)
F17 C58 F16 99.8(5)
F18 C58 C55 118.1(4)
F18 C58 F16 103.0(5)
F18 C58 F17 116.9(7)
F16A C58 C55 114.9(4)
F16A C58 F17A 114.0(6)
F16A C58 F18A 96.5(5)
F17A C58 C55 120.1(5)
F17A C58 F18A 98.9(6)
F18A C58 C55 107.4(3)
C60 C59 B1 119.7(2)
C64 C59 C60 115.7(2)
C64 C59 B1 124.2(2)
C59 C60 H60 118.8
C61 C60 C59 122.5(2)
C61 C60 H60 118.8
C60 C61 C62 120.7(2)
C60 C61 C65 119.2(2)
C62 C61 C65 120.1(2)
C61 C62 H62 121.1
C63 C62 C61 117.8(2)
C63 C62 H62 121.1
C62 C63 C64 121.3(2)
C62 C63 C66 120.6(2)
C64 C63 C66 118.0(2)
C59 C64 C63 122.0(2)
C59 C64 H64 119.0
C63 C64 H64 119.0
F19 C65 C61 112.3(4)
F20 C65 C61 112.5(3)
F20 C65 F19 102.3(3)
F21 C65 C61 114.5(4)
F21 C65 F19 105.8(5)
F21 C65 F20 108.6(4)
F19A C65 C61 112.7(6)
F19A C65 F20A 111.1(7)
F19A C65 F21A 102.9(7)
F20A C65 C61 115.0(4)
F20A C65 F21A 104.0(6)
F21A C65 C61 110.0(5)
F22 C66 F23 106.3(3)
F22 C66 F24 105.5(3)
F22 C66 C63 112.5(3)
F23 C66 C63 112.7(2)
F24 C66 F23 107.4(3)
F24 C66 C63 112.0(3)
C35 B1 C51 112.08(19)
C35 B1 C59 111.19(18)
C43 B1 C35 106.17(19)
C43 B1 C51 113.21(19)
C43 B1 C59 112.73(18)
C51 B1 C59 101.60(18)

loop_
_geom_bond_atom_site_label_1
_geom_bond_atom_site_label_2
_geom_bond_distance
Rh1 P1 2.3016(6)
Rh1 P2 2.3051(6)
Rh1 C1 2.242(3)
Rh1 C2 2.234(3)
Rh1 C5 2.250(3)
Rh1 C6 2.246(3)
P1 C9 1.845(3)
P1 C15 1.853(3)
P1 C21 1.857(3)
P2 C22 1.844(3)
P2 C23 1.859(3)
P2 C29 1.841(3)
C1 H1 1.0000
C1 C2 1.368(5)
C1 C8 1.512(4)
C2 H2 1.0000
C2 C3 1.503(5)
C3 H3A 0.9900
C3 H3B 0.9900
C3 C4 1.525(6)
C4 H4A 0.9900
C4 H4B 0.9900
C4 C5 1.510(5)
C5 H5 1.0000
C5 C6 1.368(5)
C6 H6 1.0000
C6 C7 1.506(4)
C7 H7A 0.9900
C7 H7B 0.9900
C7 C8 1.518(5)
C8 H8A 0.9900
C8 H8B 0.9900
C9 H9 1.0000
C9 C10 1.530(4)
C9 C14 1.542(4)
C10 H10E 0.9900
C10 H10F 0.9900
C10 C11 1.529(4)
C11 H11E 0.9900
C11 H11F 0.9900
C11 C12 1.527(4)
C12 H12E 0.9900
C12 H12F 0.9900
C12 C13 1.517(5)
C13 H13E 0.9900
C13 H13F 0.9900
C13 C14 1.530(4)
C14 H14E 0.9900
C14 H14F 0.9900
C15 H15 1.0000
C15 C16 1.516(4)
C15 C20 1.534(4)
C16 H16C 0.9900
C16 H16D 0.9900
C16 C17 1.538(4)
C17 H17C 0.9900
C17 H17D 0.9900
C17 C18 1.521(5)
C18 H18C 0.9900
C18 H18D 0.9900
C18 C19 1.490(6)
C19 H19C 0.9900
C19 H19D 0.9900
C19 C20 1.529(5)
C20 H20C 0.9900
C20 H20D 0.9900
C21 H21C 0.9900
C21 H21D 0.9900
C21 C22 1.449(5)
C22 H22C 0.9900
C22 H22D 0.9900
C23 H23 1.0000
C23 C24 1.531(4)
C23 C28 1.535(4)
C24 H24C 0.9900
C24 H24D 0.9900
C24 C25 1.530(3)
C25 H25C 0.9900
C25 H25D 0.9900
C25 C26 1.516(4)
C26 H26C 0.9900
C26 H26D 0.9900
C26 C27 1.517(5)
C27 H27C 0.9900
C27 H27D 0.9900
C27 C28 1.527(4)
C28 H28C 0.9900
C28 H28D 0.9900
C29 H29 1.0000
C29 C30 1.531(4)
C29 C34 1.540(4)
C30 H30C 0.9900
C30 H30D 0.9900
C30 C31 1.540(5)
C31 H31C 0.9900
C31 H31D 0.9900
C31 C32 1.527(5)
C32 H32C 0.9900
C32 H32D 0.9900
C32 C33 1.524(5)
C33 H33C 0.9900
C33 H33D 0.9900
C33 C34 1.519(4)
C34 H34C 0.9900
C34 H34D 0.9900
Rh1B P1B 2.2978(6)
Rh1B P2B 2.2989(6)
Rh1B C1B 2.239(2)
Rh1B C2B 2.243(3)
Rh1B C5B 2.233(2)
Rh1B C6B 2.248(3)
P1B C15B 1.848(2)
P1B C21B 1.837(3)
P1B C9C 1.885(4)
P1B C9B 1.863(5)
P2B C22B 1.845(2)
P2B C23B 1.860(2)
P2B C29B 1.846(2)
C1B H1B 1.0000
C1B C2B 1.371(4)
C1B C8B 1.508(5)
C2B H2B 1.0000
C2B C3B 1.519(4)
C3B H3BA 0.9900
C3B H3BB 0.9900
C3B C4B 1.532(4)
C4B H4BA 0.9900
C4B H4BB 0.9900
C4B C5B 1.506(4)
C5B H5B 1.0000
C5B C6B 1.369(4)
C6B H6B 1.0000
C6B C7B 1.519(4)
C7B H7BA 0.9900
C7B H7BB 0.9900
C7B C8B 1.536(5)
C8B H8BA 0.9900
C8B H8BB 0.9900
C15B H15B 1.0000
C15B C16B 1.533(4)
C15B C20B 1.538(3)
C16B H16A 0.9900
C16B H16B 0.9900
C16B C17B 1.528(4)
C17B H17A 0.9900
C17B H17B 0.9900
C17B C18B 1.523(4)
C18B H18A 0.9900
C18B H18B 0.9900
C18B C19B 1.516(5)
C19B H19A 0.9900
C19B H19B 0.9900
C19B C20B 1.523(4)
C20B H20A 0.9900
C20B H20B 0.9900
C21B H21A 0.9900
C21B H21B 0.9900
C21B C22B 1.533(3)
C22B H22A 0.9900
C22B H22B 0.9900
C23B H23B 1.0000
C23B C24B 1.516(4)
C23B C28B 1.542(3)
C24B H24A 0.9900
C24B H24B 0.9900
C24B C25B 1.535(4)
C25B H25A 0.9900
C25B H25B 0.9900
C25B C26B 1.532(5)
C26B H26A 0.9900
C26B H26B 0.9900
C26B C27B 1.492(5)
C27B H27A 0.9900
C27B H27B 0.9900
C27B C28B 1.536(4)
C28B H28A 0.9900
C28B H28B 0.9900
C29B H29B 1.0000
C29B C30B 1.535(3)
C29B C34B 1.536(3)
C30B H30A 0.9900
C30B H30B 0.9900
C30B C31B 1.533(3)
C31B H31A 0.9900
C31B H31B 0.9900
C31B C32B 1.524(3)
C32B H32A 0.9900
C32B H32B 0.9900
C32B C33B 1.519(4)
C33B H33A 0.9900
C33B H33B 0.9900
C33B C34B 1.531(3)
C34B H34A 0.9900
C34B H34B 0.9900
C9C H9C 1.0000
C9C C10C 1.542(6)
C9C C14C 1.531(5)
C10C H10A 0.9900
C10C H10B 0.9900
C10C C11C 1.532(6)
C11C H11A 0.9900
C11C H11B 0.9900
C11C C12C 1.517(6)
C12C H12A 0.9900
C12C H12B 0.9900
C12C C13C 1.521(6)
C13C H13A 0.9900
C13C H13B 0.9900
C13C C14C 1.529(6)
C14C H14A 0.9900
C14C H14B 0.9900
C9B H9B 1.0000
C9B C10B 1.540(8)
C9B C14B 1.522(7)
C10B H10C 0.9900
C10B H10D 0.9900
C10B C11B 1.523(8)
C11B H11C 0.9900
C11B H11D 0.9900
C11B C12B 1.522(8)
C12B H12C 0.9900
C12B H12D 0.9900
C12B C13B 1.530(8)
C13B H13C 0.9900
C13B H13D 0.9900
C13B C14B 1.533(8)
C14B H14C 0.9900
C14B H14D 0.9900
F1B C41B 1.337(4)
F2B C41B 1.331(4)
F3B C41B 1.338(4)
F4B C42B 1.307(3)
F5B C42B 1.333(3)
F6B C42B 1.336(4)
F7B C49B 1.299(4)
F8B C49B 1.335(4)
F9B C49B 1.335(4)
F13B C57B 1.340(3)
F14B C57B 1.333(3)
F15B C57B 1.330(3)
F16B C58B 1.339(4)
F17B C58B 1.334(4)
F18B C58B 1.316(3)
F22B C66B 1.303(4)
F23B C66B 1.299(5)
F24B C66B 1.311(4)
C35B C36B 1.400(3)
C35B C40B 1.405(3)
C35B B1B 1.642(3)
C36B H36B 0.9500
C36B C37B 1.389(4)
C37B C38B 1.383(4)
C37B C41B 1.499(3)
C38B H38B 0.9500
C38B C39B 1.389(3)
C39B C40B 1.388(3)
C39B C42B 1.498(3)
C40B H40B 0.9500
C43B C44B 1.408(3)
C43B C48B 1.400(3)
C43B B1B 1.638(3)
C44B H44B 0.9500
C44B C45B 1.383(3)
C45B C46B 1.392(4)
C45B C49B 1.498(4)
C46B H46B 0.9500
C46B C47B 1.381(4)
C47B C48B 1.392(3)
C47B C50B 1.503(3)
C48B H48B 0.9500
C50B F10C 1.326(6)
C50B F11C 1.271(5)
C50B F12C 1.376(5)
C50B F10B 1.272(9)
C50B F11B 1.271(7)
C50B F12B 1.404(8)
C51B C52B 1.402(3)
C51B C56B 1.399(3)
C51B B1B 1.642(3)
C52B H52B 0.9500
C52B C53B 1.389(3)
C53B C54B 1.386(4)
C53B C57B 1.496(4)
C54B H54B 0.9500
C54B C55B 1.385(4)
C55B C56B 1.397(3)
C55B C58B 1.499(4)
C56B H56B 0.9500
C59B C60B 1.399(3)
C59B C64B 1.400(3)
C59B B1B 1.647(3)
C60B H60B 0.9500
C60B C61B 1.392(3)
C61B C62B 1.387(4)
C61B C65B 1.490(4)
C62B H62B 0.9500
C62B C63B 1.382(4)
C63B C64B 1.393(3)
C63B C66B 1.498(4)
C64B H64B 0.9500
C65B F19C 1.289(4)
C65B F20C 1.363(4)
C65B F21C 1.333(4)
C65B F19B 1.383(10)
C65B F20B 1.239(9)
C65B F21B 1.380(10)
F4 C42 1.326(3)
F5 C42 1.334(4)
F6 C42 1.335(4)
F7 C49 1.283(4)
F8 C49 1.337(4)
F9 C49 1.309(3)
F13 C57 1.340(4)
F14 C57 1.341(3)
F15 C57 1.344(3)
F22 C66 1.328(4)
F23 C66 1.339(3)
F24 C66 1.336(4)
C35 C36 1.403(3)
C35 C40 1.398(3)
C35 B1 1.642(3)
C36 H36 0.9500
C36 C37 1.392(4)
C37 C38 1.389(4)
C37 C41 1.498(4)
C38 H38 0.9500
C38 C39 1.385(4)
C39 C40 1.396(3)
C39 C42 1.499(4)
C40 H40 0.9500
C41 F1 1.331(4)
C41 F2 1.286(5)
C41 F3 1.351(4)
C41 F1A 1.349(9)
C41 F2A 1.329(9)
C41 F3A 1.271(10)
C43 C44 1.399(3)
C43 C48 1.408(3)
C43 B1 1.634(3)
C44 H44 0.9500
C44 C45 1.392(3)
C45 C46 1.390(3)
C45 C49 1.497(3)
C46 H46 0.9500
C46 C47 1.388(4)
C47 C48 1.389(3)
C47 C50 1.502(3)
C48 H48 0.9500
C50 F10 1.341(5)
C50 F11 1.258(5)
C50 F12 1.336(5)
C50 F10A 1.320(5)
C50 F11A 1.339(5)
C50 F12A 1.267(5)
C51 C52 1.400(3)
C51 C56 1.403(3)
C51 B1 1.642(3)
C52 H52 0.9500
C52 C53 1.391(3)
C53 C54 1.382(4)
C53 C57 1.495(4)
C54 H54 0.9500
C54 C55 1.388(4)
C55 C56 1.386(4)
C55 C58 1.494(4)
C56 H56 0.9500
C58 F16 1.445(7)
C58 F17 1.339(8)
C58 F18 1.230(6)
C58 F16A 1.280(6)
C58 F17A 1.289(8)
C58 F18A 1.482(6)
C59 C60 1.405(3)
C59 C64 1.393(3)
C59 B1 1.644(3)
C60 H60 0.9500
C60 C61 1.386(3)
C61 C62 1.392(3)
C61 C65 1.489(4)
C62 H62 0.9500
C62 C63 1.381(4)
C63 C64 1.396(3)
C63 C66 1.499(4)
C64 H64 0.9500
C65 F19 1.364(6)
C65 F20 1.348(4)
C65 F21 1.283(6)
C65 F19A 1.312(9)
C65 F20A 1.313(7)
C65 F21A 1.357(8)

loop_
_geom_torsion_atom_site_label_1
_geom_torsion_atom_site_label_2
_geom_torsion_atom_site_label_3
_geom_torsion_atom_site_label_4
_geom_torsion
Rh1 P1 C9 C10 170.29(17)
Rh1 P1 C9 C14 43.0(2)
Rh1 P1 C15 C16 81.0(2)
Rh1 P1 C15 C20 -44.5(3)
Rh1 P1 C21 C22 24.9(3)
Rh1 P2 C22 C21 26.9(3)
Rh1 P2 C23 C24 83.31(19)
Rh1 P2 C23 C28 -42.3(2)
Rh1 P2 C29 C30 171.42(17)
Rh1 P2 C29 C34 43.4(2)
Rh1 C1 C2 C3 -98.9(3)
Rh1 C1 C8 C7 -11.7(3)
Rh1 C2 C3 C4 -42.5(3)
Rh1 C5 C6 C7 -98.1(3)
Rh1 C6 C7 C8 -42.1(3)
P1 C9 C10 C11 173.0(2)
P1 C9 C14 C13 -171.1(2)
P1 C15 C16 C17 -174.2(2)
P1 C15 C20 C19 175.8(3)
P1 C21 C22 P2 -33.1(4)
P2 C23 C24 C25 -176.17(19)
P2 C23 C28 C27 176.0(2)
P2 C29 C30 C31 170.8(2)
P2 C29 C34 C33 -168.9(2)
C1 C2 C3 C4 38.3(5)
C2 C1 C8 C7 -94.3(4)
C2 C3 C4 C5 37.5(4)
C3 C4 C5 Rh1 -12.4(4)
C3 C4 C5 C6 -95.4(4)
C4 C5 C6 Rh1 104.4(3)
C4 C5 C6 C7 6.3(5)
C5 C6 C7 C8 38.0(4)
C6 C7 C8 C1 37.1(4)
C8 C1 C2 Rh1 104.1(3)
C8 C1 C2 C3 5.1(5)
C9 P1 C15 C16 -47.0(3)
C9 P1 C15 C20 -172.5(2)
C9 P1 C21 C22 145.9(3)
C9 C10 C11 C12 56.1(4)
C10 C9 C14 C13 59.0(3)
C10 C11 C12 C13 -54.4(4)
C11 C12 C13 C14 55.0(4)
C12 C13 C14 C9 -57.3(4)
C14 C9 C10 C11 -58.3(3)
C15 P1 C9 C10 -58.3(2)
C15 P1 C9 C14 174.5(2)
C15 P1 C21 C22 -105.2(3)
C15 C16 C17 C18 54.0(4)
C16 C15 C20 C19 50.5(4)
C16 C17 C18 C19 -58.1(5)
C17 C18 C19 C20 59.2(5)
C18 C19 C20 C15 -55.0(5)
C20 C15 C16 C17 -50.5(4)
C21 P1 C9 C10 51.9(2)
C21 P1 C9 C14 -75.4(2)
C21 P1 C15 C16 -154.7(2)
C21 P1 C15 C20 79.8(3)
C22 P2 C23 C24 -152.7(2)
C22 P2 C23 C28 81.8(2)
C22 P2 C29 C30 53.1(2)
C22 P2 C29 C34 -74.9(2)
C23 P2 C22 C21 -102.7(3)
C23 P2 C29 C30 -57.6(2)
C23 P2 C29 C34 174.4(2)
C23 C24 C25 C26 56.4(3)
C24 C23 C28 C27 50.0(3)
C24 C25 C26 C27 -59.2(3)
C25 C26 C27 C28 57.5(4)
C26 C27 C28 C23 -53.0(4)
C28 C23 C24 C25 -51.6(3)
C29 P2 C22 C21 148.1(3)
C29 P2 C23 C24 -44.6(2)
C29 P2 C23 C28 -170.2(2)
C29 C30 C31 C32 56.4(4)
C30 C29 C34 C33 60.1(3)
C30 C31 C32 C33 -53.5(4)
C31 C32 C33 C34 54.0(4)
C32 C33 C34 C29 -57.0(3)
C34 C29 C30 C31 -59.5(3)
Rh1B P1B C15B C16B -159.80(17)
Rh1B P1B C15B C20B -32.9(2)
Rh1B P1B C21B C22B 34.70(18)
Rh1B P1B C9C C10C 42.2(4)
Rh1B P1B C9C C14C -81.8(3)
Rh1B P1B C9B C10B 63.8(5)
Rh1B P1B C9B C14B -172.7(4)
Rh1B P2B C22B C21B 36.70(17)
Rh1B P2B C23B C24B -149.31(17)
Rh1B P2B C23B C28B -23.8(2)
Rh1B P2B C29B C30B -176.89(14)
Rh1B P2B C29B C34B 56.45(18)
Rh1B C1B C2B C3B -103.5(3)
Rh1B C1B C8B C7B 40.8(3)
Rh1B C2B C3B C4B 11.7(3)
Rh1B C5B C6B C7B -103.5(3)
Rh1B C6B C7B C8B 12.3(3)
P1B C15B C16B C17B -172.89(19)
P1B C15B C20B C19B 169.8(2)
P1B C21B C22B P2B -44.6(2)
P1B C9C C10C C11C -175.1(3)
P1B C9C C14C C13C 176.5(3)
P1B C9B C10B C11B -175.8(5)
P1B C9B C14B C13B -178.1(4)
P2B C23B C24B C25B -173.0(2)
P2B C23B C28B C27B 170.5(2)
P2B C29B C30B C31B 178.15(17)
P2B C29B C34B C33B -171.86(17)
C1B C2B C3B C4B 93.8(3)
C2B C1B C8B C7B -39.6(4)
C2B C3B C4B C5B -36.2(4)
C3B C4B C5B Rh1B 40.8(3)
C3B C4B C5B C6B -39.9(4)
C4B C5B C6B Rh1B 98.7(3)
C4B C5B C6B C7B -4.9(5)
C5B C6B C7B C8B 94.1(4)
C6B C7B C8B C1B -36.5(4)
C8B C1B C2B Rh1B 98.7(3)
C8B C1B C2B C3B -4.8(4)
C15B P1B C21B C22B -84.39(18)
C15B P1B C9C C10C 172.3(3)
C15B P1B C9C C14C 48.3(3)
C15B P1B C9B C10B -179.5(4)
C15B P1B C9B C14B -55.9(5)
C15B C16B C17B C18B -56.5(4)
C16B C15B C20B C19B -59.9(3)
C16B C17B C18B C19B 54.8(4)
C17B C18B C19B C20B -55.2(4)
C18B C19B C20B C15B 57.8(4)
C20B C15B C16B C17B 58.8(3)
C21B P1B C15B C16B -40.3(2)
C21B P1B C15B C20B 86.6(2)
C21B P1B C9C C10C -78.3(3)
C21B P1B C9C C14C 157.7(3)
C21B P1B C9B C10B -61.8(5)
C21B P1B C9B C14B 61.8(5)
C22B P2B C23B C24B -29.0(2)
C22B P2B C23B C28B 96.5(2)
C22B P2B C29B C30B 60.4(2)
C22B P2B C29B C34B -66.21(19)
C23B P2B C22B C21B -84.66(18)
C23B P2B C29B C30B -52.2(2)
C23B P2B C29B C34B -178.81(17)
C23B C24B C25B C26B -59.1(4)
C24B C23B C28B C27B -59.6(3)
C24B C25B C26B C27B 57.3(4)
C25B C26B C27B C28B -56.4(4)
C26B C27B C28B C23B 57.8(4)
C28B C23B C24B C25B 60.2(3)
C29B P2B C22B C21B 163.33(16)
C29B P2B C23B C24B 83.1(2)
C29B P2B C23B C28B -151.45(19)
C29B C30B C31B C32B 52.5(3)
C30B C29B C34B C33B 58.4(3)
C30B C31B C32B C33B -53.2(3)
C31B C32B C33B C34B 56.7(3)
C32B C33B C34B C29B -59.7(3)
C34B C29B C30B C31B -54.7(3)
C9C P1B C15B C16B 60.8(3)
C9C P1B C15B C20B -172.3(2)
C9C P1B C21B C22B 167.3(2)
C9C C10C C11C C12C 53.5(6)
C10C C9C C14C C13C 53.2(5)
C10C C11C C12C C13C -56.8(5)
C11C C12C C13C C14C 58.9(5)
C12C C13C C14C C9C -57.2(5)
C14C C9C C10C C11C -51.7(5)
C9B P1B C15B C16B 84.1(3)
C9B P1B C15B C20B -149.0(3)
C9B P1B C21B C22B 159.5(2)
C9B C10B C11B C12B -59.2(8)
C10B C9B C14B C13B -55.7(7)
C10B C11B C12B C13B 57.1(8)
C11B C12B C13B C14B -54.5(8)
C12B C13B C14B C9B 53.9(8)
C14B C9B C10B C11B 58.7(7)
C35B C36B C37B C38B 0.8(4)
C35B C36B C37B C41B -179.7(2)
C36B C35B C40B C39B 2.0(3)
C36B C35B B1B C43B 93.0(2)
C36B C35B B1B C51B -29.8(3)
C36B C35B B1B C59B -145.2(2)
C36B C37B C38B C39B 0.2(4)
C36B C37B C41B F1B -71.9(3)
C36B C37B C41B F2B 166.6(3)
C36B C37B C41B F3B 46.2(4)
C37B C38B C39B C40B 0.0(4)
C37B C38B C39B C42B 179.3(2)
C38B C37B C41B F1B 107.7(3)
C38B C37B C41B F2B -13.9(4)
C38B C37B C41B F3B -134.3(3)
C38B C39B C40B C35B -1.2(4)
C38B C39B C42B F4B -86.5(3)
C38B C39B C42B F5B 33.3(3)
C38B C39B C42B F6B 150.2(2)
C40B C35B C36B C37B -1.8(3)
C40B C35B B1B C43B -82.6(2)
C40B C35B B1B C51B 154.6(2)
C40B C35B B1B C59B 39.2(3)
C40B C39B C42B F4B 92.8(3)
C40B C39B C42B F5B -147.4(2)
C40B C39B C42B F6B -30.5(4)
C41B C37B C38B C39B -179.4(2)
C42B C39B C40B C35B 179.5(2)
C43B C44B C45B C46B -1.1(4)
C43B C44B C45B C49B 178.7(2)
C44B C43B C48B C47B -2.2(3)
C44B C43B B1B C35B -81.9(2)
C44B C43B B1B C51B 40.1(3)
C44B C43B B1B C59B 154.8(2)
C44B C45B C46B C47B -0.6(4)
C44B C45B C49B F7B -8.1(5)
C44B C45B C49B F8B 114.1(3)
C44B C45B C49B F9B -131.0(3)
C45B C46B C47B C48B 0.8(4)
C45B C46B C47B C50B 179.1(2)
C46B C45B C49B F7B 171.7(3)
C46B C45B C49B F8B -66.2(4)
C46B C45B C49B F9B 48.8(4)
C46B C47B C48B C43B 0.7(4)
C46B C47B C50B F10C 142.4(4)
C46B C47B C50B F11C -90.0(5)
C46B C47B C50B F12C 29.8(4)
C46B C47B C50B F10B 119.3(7)
C46B C47B C50B F11B -16.4(8)
C46B C47B C50B F12B -129.7(6)
C48B C43B C44B C45B 2.4(3)
C48B C43B B1B C35B 93.9(2)
C48B C43B B1B C51B -144.1(2)
C48B C43B B1B C59B -29.4(3)
C48B C47B C50B F10C -39.2(5)
C48B C47B C50B F11C 88.4(5)
C48B C47B C50B F12C -151.9(4)
C48B C47B C50B F10B -62.4(7)
C48B C47B C50B F11B 161.9(7)
C48B C47B C50B F12B 48.6(6)
C49B C45B C46B C47B 179.7(3)
C50B C47B C48B C43B -177.6(2)
C51B C52B C53B C54B 0.7(4)
C51B C52B C53B C57B -175.8(2)
C52B C51B C56B C55B 1.5(4)
C52B C51B B1B C35B -39.1(3)
C52B C51B B1B C43B -157.8(2)
C52B C51B B1B C59B 82.7(2)
C52B C53B C54B C55B 0.8(4)
C52B C53B C57B F13B -48.1(3)
C52B C53B C57B F14B 70.6(3)
C52B C53B C57B F15B -168.9(2)
C53B C54B C55B C56B -1.2(4)
C53B C54B C55B C58B -178.9(3)
C54B C53B C57B F13B 135.4(3)
C54B C53B C57B F14B -106.0(3)
C54B C53B C57B F15B 14.6(4)
C54B C55B C56B C51B 0.0(4)
C54B C55B C58B F16B -119.7(3)
C54B C55B C58B F17B 123.9(3)
C54B C55B C58B F18B -0.2(5)
C56B C51B C52B C53B -1.8(3)
C56B C51B B1B C35B 147.0(2)
C56B C51B B1B C43B 28.3(3)
C56B C51B B1B C59B -91.2(3)
C56B C55B C58B F16B 62.5(4)
C56B C55B C58B F17B -53.9(4)
C56B C55B C58B F18B -178.1(3)
C57B C53B C54B C55B 177.2(2)
C58B C55B C56B C51B 177.8(3)
C59B C60B C61B C62B -0.6(4)
C59B C60B C61B C65B 179.2(3)
C60B C59B C64B C63B -1.4(3)
C60B C59B B1B C35B 26.6(3)
C60B C59B B1B C43B 145.4(2)
C60B C59B B1B C51B -93.9(2)
C60B C61B C62B C63B -0.2(4)
C60B C61B C65B F19C 2.0(5)
C60B C61B C65B F20C 125.0(3)
C60B C61B C65B F21C -123.0(3)
C60B C61B C65B F19B 45.3(8)
C60B C61B C65B F20B 173.7(10)
C60B C61B C65B F21B -58.3(8)
C61B C62B C63B C64B 0.1(4)
C61B C62B C63B C66B 178.5(3)
C62B C61B C65B F19C -178.2(4)
C62B C61B C65B F20C -55.2(4)
C62B C61B C65B F21C 56.8(4)
C62B C61B C65B F19B -134.9(7)
C62B C61B C65B F20B -6.5(11)
C62B C61B C65B F21B 121.5(8)
C62B C63B C64B C59B 0.8(4)
C62B C63B C66B F22B 128.9(4)
C62B C63B C66B F23B -112.1(4)
C62B C63B C66B F24B 7.6(5)
C64B C59B C60B C61B 1.3(3)
C64B C59B B1B C35B -160.8(2)
C64B C59B B1B C43B -42.0(3)
C64B C59B B1B C51B 78.7(2)
C64B C63B C66B F22B -52.7(4)
C64B C63B C66B F23B 66.3(4)
C64B C63B C66B F24B -174.0(3)
C65B C61B C62B C63B -180.0(3)
C66B C63B C64B C59B -177.7(3)
B1B C35B C36B C37B -177.7(2)
B1B C35B C40B C39B 177.8(2)
B1B C43B C44B C45B 178.5(2)
B1B C43B C48B C47B -178.2(2)
B1B C51B C52B C53B -176.2(2)
B1B C51B C56B C55B 175.7(2)
B1B C59B C60B C61B 174.2(2)
B1B C59B C64B C63B -174.6(2)
C35 C36 C37 C38 1.0(4)
C35 C36 C37 C41 -178.9(3)
C36 C35 C40 C39 2.7(4)
C36 C35 B1 C43 83.6(3)
C36 C35 B1 C51 -40.5(3)
C36 C35 B1 C59 -153.4(2)
C36 C37 C38 C39 1.1(4)
C36 C37 C41 F1 143.9(3)
C36 C37 C41 F2 21.1(5)
C36 C37 C41 F3 -102.7(4)
C36 C37 C41 F1A 91.4(8)
C36 C37 C41 F2A -28.1(8)
C36 C37 C41 F3A -144.7(9)
C37 C38 C39 C40 -1.3(4)
C37 C38 C39 C42 -179.0(3)
C38 C37 C41 F1 -36.0(4)
C38 C37 C41 F2 -158.8(4)
C38 C37 C41 F3 77.4(4)
C38 C37 C41 F1A -88.5(8)
C38 C37 C41 F2A 152.0(8)
C38 C37 C41 F3A 35.4(9)
C38 C39 C40 C35 -0.7(4)
C38 C39 C42 F4 -9.0(4)
C38 C39 C42 F5 110.8(3)
C38 C39 C42 F6 -131.0(3)
C40 C35 C36 C37 -2.9(4)
C40 C35 B1 C43 -93.9(3)
C40 C35 B1 C51 142.0(2)
C40 C35 B1 C59 29.0(3)
C40 C39 C42 F4 173.3(3)
C40 C39 C42 F5 -66.9(4)
C40 C39 C42 F6 51.3(4)
C41 C37 C38 C39 -178.9(3)
C42 C39 C40 C35 177.0(2)
C43 C44 C45 C46 0.0(4)
C43 C44 C45 C49 179.0(2)
C44 C43 C48 C47 -2.8(3)
C44 C43 B1 C35 -97.9(2)
C44 C43 B1 C51 25.5(3)
C44 C43 B1 C59 140.1(2)
C44 C45 C46 C47 -1.2(4)
C44 C45 C49 F7 70.7(4)
C44 C45 C49 F8 -46.9(4)
C44 C45 C49 F9 -163.4(3)
C45 C46 C47 C48 0.4(4)
C45 C46 C47 C50 179.6(2)
C46 C45 C49 F7 -110.3(3)
C46 C45 C49 F8 132.2(3)
C46 C45 C49 F9 15.6(4)
C46 C47 C48 C43 1.7(4)
C46 C47 C50 F10 168.2(4)
C46 C47 C50 F11 -69.0(6)
C46 C47 C50 F12 52.8(5)
C46 C47 C50 F10A -136.6(5)
C46 C47 C50 F11A -23.1(5)
C46 C47 C50 F12A 99.2(5)
C48 C43 C44 C45 2.0(3)
C48 C43 B1 C35 78.7(3)
C48 C43 B1 C51 -158.0(2)
C48 C43 B1 C59 -43.3(3)
C48 C47 C50 F10 -12.6(5)
C48 C47 C50 F11 110.2(5)
C48 C47 C50 F12 -127.9(4)
C48 C47 C50 F10A 42.6(5)
C48 C47 C50 F11A 156.1(4)
C48 C47 C50 F12A -81.6(6)
C49 C45 C46 C47 179.8(2)
C50 C47 C48 C43 -177.5(2)
C51 C52 C53 C54 0.0(4)
C51 C52 C53 C57 -179.1(2)
C52 C51 C56 C55 0.3(4)
C52 C51 B1 C35 -27.7(3)
C52 C51 B1 C43 -147.8(2)
C52 C51 B1 C59 91.1(2)
C52 C53 C54 C55 0.5(4)
C52 C53 C57 F13 67.8(3)
C52 C53 C57 F14 -51.6(3)
C52 C53 C57 F15 -171.6(2)
C53 C54 C55 C56 -0.6(4)
C53 C54 C55 C58 -179.4(3)
C54 C53 C57 F13 -111.3(3)
C54 C53 C57 F14 129.3(3)
C54 C53 C57 F15 9.3(4)
C54 C55 C56 C51 0.2(4)
C54 C55 C58 F16 68.2(5)
C54 C55 C58 F17 -39.2(6)
C54 C55 C58 F18 -175.5(7)
C54 C55 C58 F16A 120.3(6)
C54 C55 C58 F17A -21.9(8)
C54 C55 C58 F18A -133.6(4)
C56 C51 C52 C53 -0.4(3)
C56 C51 B1 C35 162.5(2)
C56 C51 B1 C43 42.4(3)
C56 C51 B1 C59 -78.7(3)
C56 C55 C58 F16 -110.6(4)
C56 C55 C58 F17 142.0(5)
C56 C55 C58 F18 5.7(8)
C56 C55 C58 F16A -58.5(7)
C56 C55 C58 F17A 159.3(6)
C56 C55 C58 F18A 47.6(5)
C57 C53 C54 C55 179.6(3)
C58 C55 C56 C51 179.0(3)
C59 C60 C61 C62 0.7(4)
C59 C60 C61 C65 178.1(2)
C60 C59 C64 C63 -0.7(3)
C60 C59 B1 C35 46.5(3)
C60 C59 B1 C43 165.6(2)
C60 C59 B1 C51 -72.9(2)
C60 C61 C62 C63 -0.6(4)
C60 C61 C65 F19 41.7(5)
C60 C61 C65 F20 156.5(4)
C60 C61 C65 F21 -79.0(6)
C60 C61 C65 F19A 63.7(6)
C60 C61 C65 F20A -167.5(8)
C60 C61 C65 F21A -50.5(6)
C61 C62 C63 C64 -0.1(4)
C61 C62 C63 C66 177.7(3)
C62 C61 C65 F19 -140.8(4)
C62 C61 C65 F20 -26.0(5)
C62 C61 C65 F21 98.5(6)
C62 C61 C65 F19A -118.8(6)
C62 C61 C65 F20A 10.0(8)
C62 C61 C65 F21A 127.0(6)
C62 C63 C64 C59 0.8(4)
C62 C63 C66 F22 126.5(3)
C62 C63 C66 F23 6.3(4)
C62 C63 C66 F24 -114.8(3)
C64 C59 C60 C61 0.0(3)
C64 C59 B1 C35 -140.9(2)
C64 C59 B1 C43 -21.8(3)
C64 C59 B1 C51 99.7(2)
C64 C63 C66 F22 -55.6(4)
C64 C63 C66 F23 -175.8(2)
C64 C63 C66 F24 63.1(4)
C65 C61 C62 C63 -178.1(2)
C66 C63 C64 C59 -177.1(2)
B1 C35 C36 C37 179.4(2)
B1 C35 C40 C39 -179.6(2)
B1 C43 C44 C45 178.7(2)
B1 C43 C48 C47 -179.6(2)
B1 C51 C52 C53 -170.7(2)
B1 C51 C56 C55 170.8(2)
B1 C59 C60 C61 173.2(2)
B1 C59 C64 C63 -173.6(2)
